data_4332094
loop_
_publ_author_name
'Wu, Xiuni'
'Latturner, Susan'
'Kanatzidis, Mercouri G.'

_publ_section_title
;
 Structurally Complex Cobalt Intermetallics Grown from Liquid
 Aluminum:&#x00A0; Co19Al45Si10-x(x= 0.13) and Co5Al14Si2
;
_journal_issue 14
_journal_name_full 'Inorganic Chemistry'
_journal_page_first 5358
_journal_page_last 5366
_journal_paper_doi 10.1021/ic052165k
_journal_volume 45
_journal_year 2006
_chemical_formula_sum 'Al45 Co19 Si10'
_chemical_formula_weight 2614.67
_chemical_name_systematic
; 
 ? 
;
_space_group_IT_number 15
_symmetry_cell_setting monoclinic
_symmetry_space_group_name_Hall '-C 2yc'
_symmetry_space_group_name_H-M 'C 1 2/c 1'
_atom_sites_solution_hydrogens geom
_atom_sites_solution_primary direct
_atom_sites_solution_secondary difmap
_audit_creation_method SHELXL-97
_cell_angle_alpha 90.00
_cell_angle_beta 123.583(2)
_cell_angle_gamma 90.00
_cell_formula_units_Z 4
_cell_length_a 19.991(2)
_cell_length_b 19.143(2)
_cell_length_c 12.8137(15)
_cell_measurement_temperature 293(2)
_cell_volume 4085.2(8)
_computing_structure_refinement 'SHELXL-97 (Sheldrick, 1997)'
_computing_structure_solution 'SHELXS-97 (Sheldrick, 1990)'
_diffrn_ambient_temperature 293(2)
_diffrn_measured_fraction_theta_full 0.929
_diffrn_measured_fraction_theta_max 0.929
_diffrn_measurement_device_type 'CCD area detector'
_diffrn_measurement_method 'phi and omega scans'
_diffrn_radiation_monochromator graphite
_diffrn_radiation_source 'fine-focus sealed tube'
_diffrn_radiation_type MoK\a
_diffrn_radiation_wavelength 0.71073
_diffrn_reflns_av_R_equivalents 0.0429
_diffrn_reflns_av_sigmaI/netI 0.0365
_diffrn_reflns_limit_h_max 26
_diffrn_reflns_limit_h_min -26
_diffrn_reflns_limit_k_max 24
_diffrn_reflns_limit_k_min -25
_diffrn_reflns_limit_l_max 16
_diffrn_reflns_limit_l_min -16
_diffrn_reflns_number 21558
_diffrn_reflns_theta_full 28.10
_diffrn_reflns_theta_max 28.10
_diffrn_reflns_theta_min 1.62
_exptl_absorpt_coefficient_mu 8.773
_exptl_absorpt_correction_type analytical
_exptl_crystal_colour metallic
_exptl_crystal_density_diffrn 4.251
_exptl_crystal_density_method 'not measured'
_exptl_crystal_description 'chunky crystal'
_exptl_crystal_F_000 4952
_exptl_crystal_size_max 0.23
_exptl_crystal_size_mid 0.13
_exptl_crystal_size_min 0.08
_refine_diff_density_max 1.588
_refine_diff_density_min -0.979
_refine_diff_density_rms 0.176
_refine_ls_extinction_coef 0.000154(11)
_refine_ls_extinction_expression Fc^*^=kFc[1+0.001xFc^2^\l^3^/sin(2\q)]^-1/4^
_refine_ls_extinction_method SHELXL
_refine_ls_goodness_of_fit_ref 1.030
_refine_ls_hydrogen_treatment mixed
_refine_ls_matrix_type full
_refine_ls_number_parameters 338
_refine_ls_number_reflns 4644
_refine_ls_number_restraints 0
_refine_ls_restrained_S_all 1.030
_refine_ls_R_factor_all 0.0446
_refine_ls_R_factor_gt 0.0326
_refine_ls_shift/su_max 0.001
_refine_ls_shift/su_mean 0.000
_refine_ls_structure_factor_coef Fsqd
_refine_ls_weighting_details 'calc w=1/[\s^2^(Fo^2^)+(0.0309P)^2^+21.0584P] where P=(Fo^2^+2Fc^2^)/3'
_refine_ls_weighting_scheme calc
_refine_ls_wR_factor_gt 0.0705
_refine_ls_wR_factor_ref 0.0746
_reflns_number_gt 3834
_reflns_number_total 4644
_reflns_threshold_expression >2sigma(I)
_cod_data_source_file ic052165ksup2.cif
_cod_data_source_block 1xw123c
_cod_depositor_comments
;
The following automatic conversions were performed:

'_symmetry_cell_setting' value 'Monoclinic' changed to 'monoclinic'
according to /home/saulius/struct/CIF-dictionaries/cif_core.dic
dictionary named 'cif_core.dic' version 2.4.2 from 2011-04-26.

Automatic conversion script
Id: cif_fix_values 1891 2012-01-12 08:04:46Z andrius 
;
_cod_original_cell_volume 4085.1(8)
_cod_original_sg_symbol_H-M C2/c
_cod_database_code 4332094

loop_
_symmetry_equiv_pos_as_xyz
'x, y, z'
'-x, y, -z+1/2'
'x+1/2, y+1/2, z'
'-x+1/2, y+1/2, -z+1/2'
'-x, -y, -z'
'x, -y, z-1/2'
'-x+1/2, -y+1/2, -z'
'x+1/2, -y+1/2, z-1/2'

loop_
_atom_site_label
_atom_site_type_symbol
_atom_site_fract_x
_atom_site_fract_y
_atom_site_fract_z
_atom_site_U_iso_or_equiv
_atom_site_adp_type
_atom_site_occupancy
_atom_site_symmetry_multiplicity
_atom_site_calc_flag
_atom_site_refinement_flags
Co1 Co 0.07518(3) 0.40227(3) 0.54169(5) 0.00699(12) Uani 1 1 d .
Co2 Co 0.17904(3) 0.58960(3) 0.80022(5) 0.00575(12) Uani 1 1 d .
Co3 Co 0.61438(3) 0.90166(3) 0.90085(5) 0.00487(12) Uani 1 1 d .
Co4 Co 0.31497(3) 0.71109(3) 0.68061(5) 0.00725(12) Uani 1 1 d .
Co5 Co 0.31583(3) 0.48004(3) 0.68452(5) 0.00796(13) Uani 1 1 d .
Co6 Co 0.42234(3) 0.52383(3) 0.95091(5) 0.00802(13) Uani 1 1 d .
Co7 Co 0.43429(3) 0.29218(3) 0.94867(5) 0.00988(13) Uani 1 1 d .
Co8 Co 0.5000 0.59687(4) 0.7500 0.00662(16) Uani 1 2 d S
Co9 Co 0.13737(3) 0.78138(3) 0.92630(5) 0.00467(12) Uani 1 1 d .
Co10 Co 0.33265(4) 0.40626(3) 0.88549(5) 0.00978(13) Uani 1 1 d .
Al1 Al 0.21629(7) 0.78744(6) 0.67436(11) 0.0066(2) Uani 1 1 d .
Al2 Al 0.46511(7) 0.71239(6) 0.82099(11) 0.0076(2) Uani 1 1 d .
Al3 Al -0.03002(7) 0.41127(6) 0.32490(11) 0.0066(2) Uani 1 1 d .
Al4 Al 0.22037(7) 0.39665(6) 0.66682(11) 0.0058(2) Uani 1 1 d .
Al5 Al 0.12903(7) 0.71289(6) 0.73597(11) 0.0078(2) Uani 1 1 d .
Al6 Al 0.12441(7) 0.33205(6) 0.73681(11) 0.0082(2) Uani 1 1 d .
Al7 Al 0.28921(8) 0.60257(6) 1.01618(11) 0.0092(3) Uani 1 1 d .
Al8 Al 0.38328(7) 0.66534(6) 0.57893(11) 0.0074(2) Uani 1 1 d .
Al9 Al 0.29366(7) 0.67808(6) 0.84511(11) 0.0080(2) Uani 1 1 d .
Al10 Al 0.38157(7) 0.52010(6) 0.58256(11) 0.0076(3) Uani 1 1 d .
Al11 Al 0.46592(7) 0.48121(6) 0.82096(11) 0.0072(2) Uani 1 1 d .
Al12 Al 0.11904(7) 0.35101(6) 0.40913(11) 0.0077(3) Uani 1 1 d .
Al13 Al 0.12090(7) 0.47361(6) 0.72986(11) 0.0080(3) Uani 1 1 d .
Al14 Al 0.44527(8) 0.63201(7) 1.06238(12) 0.0127(3) Uani 1 1 d .
Al15 Al 0.17053(8) 0.48035(7) 0.47573(12) 0.0145(3) Uani 1 1 d .
Al16 Al -0.04729(8) 0.32951(7) 0.52097(12) 0.0100(3) Uani 1 1 d .
Al17 Al 0.38771(7) 0.36001(6) 0.75692(11) 0.0086(3) Uani 1 1 d .
Al18 Al 0.68596(9) 0.78866(7) 0.97465(12) 0.0157(3) Uani 1 1 d .
Al19 Al 0.04772(8) 0.53254(7) 0.48255(12) 0.0100(3) Uani 1 1 d .
Al20 Al 0.0000 0.76807(10) 0.7500 0.0162(4) Uani 1 2 d S
Al21 Al 0.20468(8) 0.60312(7) 0.63159(12) 0.0117(3) Uani 1 1 d .
Al22 Al 0.06192(8) 0.26844(7) 0.50592(13) 0.0134(3) Uani 1 1 d .
Al23 Al 0.37222(7) 0.59640(6) 0.75869(12) 0.0074(2) Uani 1 1 d .
Si1 Si 0.74848(9) 0.90929(8) 0.96068(15) 0.0246(5) Uani 0.934(6) 1 d P
Si2 Si 0.5000 0.83390(8) 0.7500 0.0062(3) Uani 1 2 d S
Si3 Si 0.25155(7) 0.78275(6) 0.91571(10) 0.0057(2) Uani 1 1 d .
Si4 Si 0.5000 0.96775(8) 0.7500 0.0063(3) Uani 1 2 d S
Si5 Si 0.28140(7) 0.51837(6) 0.82589(10) 0.0075(2) Uani 1 1 d .
Si6 Si 0.52491(7) 0.59277(6) 0.96552(11) 0.0074(2) Uani 1 1 d .

loop_
_atom_site_aniso_label
_atom_site_aniso_U_11
_atom_site_aniso_U_22
_atom_site_aniso_U_33
_atom_site_aniso_U_23
_atom_site_aniso_U_13
_atom_site_aniso_U_12
Co1 0.0100(3) 0.0056(3) 0.0073(3) -0.0002(2) 0.0060(2) 0.0008(2)
Co2 0.0069(3) 0.0056(3) 0.0060(3) -0.0003(2) 0.0044(2) -0.0002(2)
Co3 0.0050(3) 0.0048(3) 0.0046(3) -0.00017(19) 0.0024(2) -0.0002(2)
Co4 0.0068(3) 0.0079(3) 0.0086(3) 0.0018(2) 0.0053(2) 0.0010(2)
Co5 0.0089(3) 0.0079(3) 0.0097(3) -0.0024(2) 0.0068(2) -0.0024(2)
Co6 0.0081(3) 0.0079(3) 0.0087(3) 0.0006(2) 0.0051(2) -0.0005(2)
Co7 0.0119(3) 0.0070(3) 0.0059(3) -0.0004(2) 0.0018(2) 0.0037(2)
Co8 0.0069(4) 0.0070(4) 0.0063(4) 0.000 0.0038(3) 0.000
Co9 0.0042(3) 0.0053(3) 0.0052(3) 0.0009(2) 0.0030(2) 0.0012(2)
Co10 0.0104(3) 0.0095(3) 0.0097(3) 0.0002(2) 0.0058(2) 0.0007(2)
Al1 0.0069(6) 0.0059(6) 0.0090(6) 0.0001(4) 0.0055(5) 0.0007(5)
Al2 0.0075(6) 0.0076(6) 0.0067(6) -0.0003(4) 0.0034(5) 0.0004(5)
Al3 0.0055(6) 0.0079(6) 0.0047(6) -0.0007(4) 0.0018(5) 0.0002(5)
Al4 0.0064(6) 0.0063(6) 0.0053(6) 0.0006(4) 0.0037(5) -0.0009(4)
Al5 0.0095(6) 0.0068(6) 0.0073(6) 0.0008(5) 0.0047(5) -0.0009(5)
Al6 0.0103(6) 0.0078(6) 0.0085(6) 0.0008(5) 0.0065(5) 0.0007(5)
Al7 0.0118(7) 0.0078(6) 0.0066(6) 0.0006(5) 0.0041(5) -0.0019(5)
Al8 0.0084(6) 0.0093(6) 0.0057(6) -0.0012(5) 0.0047(5) 0.0000(5)
Al9 0.0098(6) 0.0078(6) 0.0077(6) -0.0004(5) 0.0057(5) 0.0005(5)
Al10 0.0095(6) 0.0078(6) 0.0077(6) -0.0001(4) 0.0061(5) -0.0001(5)
Al11 0.0076(6) 0.0068(6) 0.0057(6) 0.0010(4) 0.0027(5) 0.0002(5)
Al12 0.0101(6) 0.0071(6) 0.0078(6) 0.0012(5) 0.0061(5) 0.0013(5)
Al13 0.0111(6) 0.0060(6) 0.0081(6) -0.0012(5) 0.0061(5) -0.0009(5)
Al14 0.0100(7) 0.0118(6) 0.0132(6) -0.0037(5) 0.0045(5) 0.0037(5)
Al15 0.0219(7) 0.0077(6) 0.0118(6) 0.0028(5) 0.0081(6) 0.0072(5)
Al16 0.0112(6) 0.0108(6) 0.0085(6) -0.0015(5) 0.0057(5) 0.0028(5)
Al17 0.0087(6) 0.0080(6) 0.0081(6) -0.0003(5) 0.0041(5) 0.0002(5)
Al18 0.0251(8) 0.0076(6) 0.0081(6) 0.0009(5) 0.0052(6) 0.0070(5)
Al19 0.0107(6) 0.0102(6) 0.0125(6) 0.0012(5) 0.0085(5) -0.0020(5)
Al20 0.0083(9) 0.0157(10) 0.0138(9) 0.000 -0.0007(8) 0.000
Al21 0.0120(7) 0.0154(7) 0.0056(6) 0.0000(5) 0.0037(5) -0.0017(5)
Al22 0.0175(7) 0.0108(6) 0.0227(7) -0.0029(5) 0.0179(6) -0.0004(5)
Al23 0.0079(6) 0.0067(6) 0.0091(6) 0.0004(5) 0.0056(5) 0.0004(5)
Si1 0.0106(8) 0.0339(10) 0.0301(10) 0.0015(7) 0.0118(7) -0.0003(6)
Si2 0.0058(7) 0.0075(7) 0.0053(7) 0.000 0.0031(6) 0.000
Si3 0.0070(5) 0.0049(5) 0.0056(5) 0.0000(4) 0.0036(4) 0.0007(4)
Si4 0.0074(8) 0.0064(7) 0.0060(7) 0.000 0.0043(6) 0.000
Si5 0.0080(5) 0.0073(5) 0.0076(5) -0.0005(4) 0.0046(5) 0.0008(4)
Si6 0.0075(5) 0.0068(6) 0.0093(5) 0.0000(4) 0.0056(5) -0.0007(4)

loop_
_atom_type_symbol
_atom_type_description
_atom_type_scat_dispersion_real
_atom_type_scat_dispersion_imag
_atom_type_scat_source
Al Al 0.0645 0.0514 'International Tables Vol C Tables 4.2.6.8 and 6.1.1.4'
Si Si 0.0817 0.0704 'International Tables Vol C Tables 4.2.6.8 and 6.1.1.4'
Co Co 0.3494 0.9721 'International Tables Vol C Tables 4.2.6.8 and 6.1.1.4'

loop_
_geom_angle_atom_site_label_1
_geom_angle_atom_site_label_2
_geom_angle_atom_site_label_3
_geom_angle
_geom_angle_site_symmetry_1
_geom_angle_site_symmetry_3
Al3 Co1 Al4 137.34(5) . .
Al3 Co1 Al13 135.16(5) . .
Al4 Co1 Al13 73.54(4) . .
Al3 Co1 Al12 69.67(4) . .
Al4 Co1 Al12 71.96(4) . .
Al13 Co1 Al12 143.27(5) . .
Al3 Co1 Al6 143.57(5) . .
Al4 Co1 Al6 69.56(4) . .
Al13 Co1 Al6 66.02(4) . .
Al12 Co1 Al6 111.99(4) . .
Al3 Co1 Al19 71.38(4) . .
Al4 Co1 Al19 102.72(4) . .
Al13 Co1 Al19 69.81(4) . .
Al12 Co1 Al19 106.11(4) . .
Al6 Co1 Al19 135.54(5) . .
Al3 Co1 Al22 85.84(5) . .
Al4 Co1 Al22 92.36(4) . .
Al13 Co1 Al22 131.86(5) . .
Al12 Co1 Al22 62.10(4) . .
Al6 Co1 Al22 65.93(4) . .
Al19 Co1 Al22 157.11(5) . .
Al3 Co1 Al19 70.29(4) . 5_566
Al4 Co1 Al19 143.42(5) . 5_566
Al13 Co1 Al19 70.59(4) . 5_566
Al12 Co1 Al19 139.90(5) . 5_566
Al6 Co1 Al19 101.45(4) . 5_566
Al19 Co1 Al19 58.00(5) . 5_566
Al22 Co1 Al19 116.95(4) . 5_566
Al3 Co1 Al16 75.85(4) . .
Al4 Co1 Al16 137.08(5) . .
Al13 Co1 Al16 101.98(4) . .
Al12 Co1 Al16 111.72(4) . .
Al6 Co1 Al16 69.90(4) . .
Al19 Co1 Al16 115.89(4) . .
Al22 Co1 Al16 58.24(4) . .
Al19 Co1 Al16 59.56(4) 5_566 .
Al3 Co1 Al15 85.50(4) . .
Al4 Co1 Al15 58.26(4) . .
Al13 Co1 Al15 92.97(4) . .
Al12 Co1 Al15 57.95(4) . .
Al6 Co1 Al15 127.52(4) . .
Al19 Co1 Al15 58.75(4) . .
Al22 Co1 Al15 118.62(4) . .
Al19 Co1 Al15 116.50(4) 5_566 .
Al16 Co1 Al15 161.18(4) . .
Si5 Co2 Al7 74.02(4) . .
Si5 Co2 Al13 73.76(4) . .
Al7 Co2 Al13 117.64(5) . .
Si5 Co2 Al3 137.31(5) . 5_566
Al7 Co2 Al3 138.51(5) . 5_566
Al13 Co2 Al3 66.32(4) . 5_566
Si5 Co2 Al21 66.24(4) . .
Al7 Co2 Al21 119.21(5) . .
Al13 Co2 Al21 93.35(5) . .
Al3 Co2 Al21 100.92(5) 5_566 .
Si5 Co2 Al5 139.03(5) . .
Al7 Co2 Al5 102.94(4) . .
Al13 Co2 Al5 135.37(5) . .
Al3 Co2 Al5 71.18(4) 5_566 .
Al21 Co2 Al5 81.62(4) . .
Si5 Co2 Al12 145.64(5) . 6_566
Al7 Co2 Al12 74.60(5) . 6_566
Al13 Co2 Al12 109.61(4) . 6_566
Al3 Co2 Al12 66.27(4) 5_566 6_566
Al21 Co2 Al12 144.12(5) . 6_566
Al5 Co2 Al12 62.62(4) . 6_566
Si5 Co2 Al9 75.88(4) . .
Al7 Co2 Al9 63.48(4) . .
Al13 Co2 Al9 147.45(5) . .
Al3 Co2 Al9 136.96(4) 5_566 .
Al21 Co2 Al9 63.48(4) . .
Al5 Co2 Al9 67.06(4) . .
Al12 Co2 Al9 102.03(4) 6_566 .
Si5 Co2 Al15 92.71(4) . 6_566
Al7 Co2 Al15 62.25(4) . 6_566
Al13 Co2 Al15 67.64(4) . 6_566
Al3 Co2 Al15 85.91(5) 5_566 6_566
Al21 Co2 Al15 155.48(5) . 6_566
Al5 Co2 Al15 122.71(5) . 6_566
Al12 Co2 Al15 60.09(4) 6_566 6_566
Al9 Co2 Al15 125.61(4) . 6_566
Si1 Co3 Si4 129.90(5) . .
Si1 Co3 Si2 134.69(5) . .
Si4 Co3 Si2 64.80(5) . .
Si1 Co3 Al19 128.36(6) . 8_566
Si4 Co3 Al19 64.46(4) . 8_566
Si2 Co3 Al19 96.95(4) . 8_566
Si1 Co3 Al15 67.96(5) . 8_566
Si4 Co3 Al15 81.69(5) . 8_566
Si2 Co3 Al15 146.48(5) . 8_566
Al19 Co3 Al15 66.50(5) 8_566 8_566
Si1 Co3 Al21 70.45(5) . 8_566
Si4 Co3 Al21 136.77(4) . 8_566
Si2 Co3 Al21 133.15(4) . 8_566
Al19 Co3 Al21 73.61(5) 8_566 8_566
Al15 Co3 Al21 72.21(5) 8_566 8_566
Si1 Co3 Al18 67.39(5) . .
Si4 Co3 Al18 150.09(5) . .
Si2 Co3 Al18 85.83(5) . .
Al19 Co3 Al18 128.49(5) 8_566 .
Al15 Co3 Al18 127.51(5) 8_566 .
Al21 Co3 Al18 67.98(4) 8_566 .
Si1 Co3 Al16 132.43(5) . 4_556
Si4 Co3 Al16 97.59(4) . 4_556
Si2 Co3 Al16 62.53(4) . 4_556
Al19 Co3 Al16 64.64(5) 8_566 4_556
Al15 Co3 Al16 125.57(5) 8_566 4_556
Al21 Co3 Al16 72.40(5) 8_566 4_556
Al18 Co3 Al16 71.80(5) . 4_556
Si1 Co3 Al6 73.15(5) . 3
Si4 Co3 Al6 94.89(4) . 3
Si2 Co3 Al6 62.28(3) . 3
Al19 Co3 Al6 156.41(5) 8_566 3
Al15 Co3 Al6 124.33(5) 8_566 3
Al21 Co3 Al6 128.26(5) 8_566 3
Al18 Co3 Al6 64.67(4) . 3
Al16 Co3 Al6 110.01(4) 4_556 3
Si1 Co3 Al13 70.65(5) . 3
Si4 Co3 Al13 61.15(3) . 3
Si2 Co3 Al13 94.34(4) . 3
Al19 Co3 Al13 111.90(4) 8_566 3
Al15 Co3 Al13 68.05(4) 8_566 3
Al21 Co3 Al13 132.12(5) 8_566 3
Al18 Co3 Al13 119.17(5) . 3
Al16 Co3 Al13 154.75(5) 4_556 3
Al6 Co3 Al13 62.30(4) 3 3
Al1 Co4 Al23 138.71(5) . .
Al1 Co4 Al9 70.02(4) . .
Al23 Co4 Al9 71.24(4) . .
Al1 Co4 Al18 67.22(5) . 8_465
Al23 Co4 Al18 114.78(5) . 8_465
Al9 Co4 Al18 110.12(5) . 8_465
Al1 Co4 Al18 88.13(5) . 2_656
Al23 Co4 Al18 131.91(5) . 2_656
Al9 Co4 Al18 156.61(5) . 2_656
Al18 Co4 Al18 66.44(6) 8_465 2_656
Al1 Co4 Al2 130.44(5) . .
Al23 Co4 Al2 66.90(4) . .
Al9 Co4 Al2 95.40(5) . .
Al18 Co4 Al2 153.73(5) 8_465 .
Al18 Co4 Al2 92.55(5) 2_656 .
Al1 Co4 Al8 149.44(5) . .
Al23 Co4 Al8 68.26(4) . .
Al9 Co4 Al8 139.40(5) . .
Al18 Co4 Al8 89.56(5) 8_465 .
Al18 Co4 Al8 63.66(5) 2_656 .
Al2 Co4 Al8 66.19(4) . .
Al1 Co4 Al6 69.99(4) . 4_556
Al23 Co4 Al6 130.01(5) . 4_556
Al9 Co4 Al6 98.37(4) . 4_556
Al18 Co4 Al6 114.64(5) 8_465 4_556
Al18 Co4 Al6 65.17(4) 2_656 4_556
Al2 Co4 Al6 65.68(4) . 4_556
Al8 Co4 Al6 105.16(4) . 4_556
Al1 Co4 Al21 85.01(4) . .
Al23 Co4 Al21 63.98(4) . .
Al9 Co4 Al21 61.18(4) . .
Al18 Co4 Al21 62.52(4) 8_465 .
Al18 Co4 Al21 127.01(5) 2_656 .
Al2 Co4 Al21 130.11(4) . .
Al8 Co4 Al21 102.18(4) . .
Al6 Co4 Al21 152.51(4) 4_556 .
Si5 Co5 Al4 74.20(4) . .
Si5 Co5 Al10 141.29(5) . .
Al4 Co5 Al10 142.75(5) . .
Si5 Co5 Al23 71.82(4) . .
Al4 Co5 Al23 144.68(5) . .
Al10 Co5 Al23 69.58(4) . .
Si5 Co5 Al7 147.52(5) . 6_565
Al4 Co5 Al7 73.58(4) . 6_565
Al10 Co5 Al7 69.77(4) . 6_565
Al23 Co5 Al7 138.65(5) . 6_565
Si5 Co5 Al11 101.84(4) . .
Al4 Co5 Al11 130.96(5) . .
Al10 Co5 Al11 64.99(4) . .
Al23 Co5 Al11 66.57(4) . .
Al7 Co5 Al11 102.16(5) 6_565 .
Si5 Co5 Al17 109.68(4) . .
Al4 Co5 Al17 72.48(4) . .
Al10 Co5 Al17 96.56(4) . .
Al23 Co5 Al17 128.63(5) . .
Al7 Co5 Al17 63.69(4) 6_565 .
Al11 Co5 Al17 62.94(4) . .
Si5 Co5 Al15 98.68(5) . .
Al4 Co5 Al15 62.30(4) . .
Al10 Co5 Al15 94.20(5) . .
Al23 Co5 Al15 113.84(4) . .
Al7 Co5 Al15 62.30(4) 6_565 .
Al11 Co5 Al15 158.19(5) . .
Al17 Co5 Al15 116.41(4) . .
Si5 Co5 Co10 52.54(3) . .
Al4 Co5 Co10 55.54(3) . .
Al10 Co5 Co10 146.11(4) . .
Al23 Co5 Co10 107.99(4) . .
Al7 Co5 Co10 109.75(4) 6_565 .
Al11 Co5 Co10 82.75(3) . .
Al17 Co5 Co10 57.41(3) . .
Al15 Co5 Co10 116.04(4) . .
Si5 Co5 Co6 50.58(3) . .
Al4 Co5 Co6 108.83(4) . .
Al10 Co5 Co6 105.72(4) . .
Al23 Co5 Co6 54.01(3) . .
Al7 Co5 Co6 148.18(4) 6_565 .
Al11 Co5 Co6 51.31(3) . .
Al17 Co5 Co6 86.33(3) . .
Al15 Co5 Co6 148.05(4) . .
Co10 Co5 Co6 55.88(2) . .
Si5 Co6 Si6 137.84(5) . .
Si5 Co6 Al10 73.61(4) . 6_566
Si6 Co6 Al10 139.51(5) . 6_566
Si5 Co6 Al11 105.63(4) . .
Si6 Co6 Al11 67.24(4) . .
Al10 Co6 Al11 139.64(5) 6_566 .
Si5 Co6 Al14 101.85(5) . .
Si6 Co6 Al14 66.43(4) . .
Al10 Co6 Al14 84.93(5) 6_566 .
Al11 Co6 Al14 132.64(5) . .
Si5 Co6 Si6 108.76(4) . 5_667
Si6 Co6 Si6 109.29(4) . 5_667
Al10 Co6 Si6 66.66(4) 6_566 5_667
Al11 Co6 Si6 76.15(4) . 5_667
Al14 Co6 Si6 128.99(5) . 5_667
Si5 Co6 Al23 71.19(4) . .
Si6 Co6 Al23 67.96(4) . .
Al10 Co6 Al23 141.31(5) 6_566 .
Al11 Co6 Al23 66.97(4) . .
Al14 Co6 Al23 87.00(5) . .
Si6 Co6 Al23 141.02(5) 5_667 .
Si5 Co6 Al11 138.60(5) . 5_667
Si6 Co6 Al11 75.80(4) . 5_667
Al10 Co6 Al11 66.25(4) 6_566 5_667
Al11 Co6 Al11 111.24(4) . 5_667
Al14 Co6 Al11 65.71(4) . 5_667
Si6 Co6 Al11 64.25(4) 5_667 5_667
Al23 Co6 Al11 141.24(5) . 5_667
Si5 Co6 Co10 54.03(3) . .
Si6 Co6 Co10 152.70(4) . .
Al10 Co6 Co10 60.06(3) 6_566 .
Al11 Co6 Co10 86.29(4) . .
Al14 Co6 Co10 140.73(4) . .
Si6 Co6 Co10 55.13(3) 5_667 .
Al23 Co6 Co10 108.70(4) . .
Al11 Co6 Co10 109.80(4) 5_667 .
Si5 Co6 Co6 155.70(4) . 5_667
Si6 Co6 Co6 56.16(3) . 5_667
Al10 Co6 Co6 107.21(4) 6_566 5_667
Al11 Co6 Co6 57.41(3) . 5_667
Al14 Co6 Co6 102.41(4) . 5_667
Si6 Co6 Co6 53.13(3) 5_667 5_667
Al23 Co6 Co6 111.47(4) . 5_667
Al11 Co6 Co6 53.83(3) 5_667 5_667
Co10 Co6 Co6 104.48(3) . 5_667
Si5 Co6 Co5 51.53(3) . .
Si6 Co6 Co5 106.74(4) . .
Al10 Co6 Co5 113.75(4) 6_566 .
Al11 Co6 Co5 54.15(3) . .
Al14 Co6 Co5 134.64(4) . .
Si6 Co6 Co5 96.13(3) 5_667 .
Al23 Co6 Co5 52.02(3) . .
Al11 Co6 Co5 159.26(4) 5_667 .
Co10 Co6 Co5 58.60(2) . .
Co6 Co6 Co5 109.76(3) 5_667 .
Si6 Co7 Al16 139.17(5) 5_667 8_556
Si6 Co7 Al17 79.50(4) 5_667 .
Al16 Co7 Al17 140.46(5) 8_556 .
Si6 Co7 Al5 149.62(5) 5_667 4_546
Al16 Co7 Al5 70.83(4) 8_556 4_546
Al17 Co7 Al5 70.12(4) . 4_546
Si6 Co7 Al2 68.98(4) 5_667 5_667
Al16 Co7 Al2 70.46(4) 8_556 5_667
Al17 Co7 Al2 144.44(5) . 5_667
Al5 Co7 Al2 139.33(5) 4_546 5_667
Si6 Co7 Al1 107.88(4) 5_667 4_546
Al16 Co7 Al1 94.59(4) 8_556 4_546
Al17 Co7 Al1 74.46(4) . 4_546
Al5 Co7 Al1 65.06(4) 4_546 4_546
Al2 Co7 Al1 130.15(5) 5_667 4_546
Si6 Co7 Al22 104.93(5) 5_667 8_556
Al16 Co7 Al22 62.38(4) 8_556 8_556
Al17 Co7 Al22 107.29(5) . 8_556
Al5 Co7 Al22 84.05(5) 4_546 8_556
Al2 Co7 Al22 67.29(4) 5_667 8_556
Al1 Co7 Al22 146.83(5) 4_546 8_556
Si6 Co7 Al8 63.86(4) 5_667 6_566
Al16 Co7 Al8 95.01(5) 8_556 6_566
Al17 Co7 Al8 114.96(5) . 6_566
Al5 Co7 Al8 130.26(5) 4_546 6_566
Al2 Co7 Al8 65.43(4) 5_667 6_566
Al1 Co7 Al8 69.16(4) 4_546 6_566
Al22 Co7 Al8 132.19(5) 8_556 6_566
Si6 Co7 Co10 54.53(3) 5_667 .
Al16 Co7 Co10 141.90(4) 8_556 .
Al17 Co7 Co10 58.87(3) . .
Al5 Co7 Co10 107.26(4) 4_546 .
Al2 Co7 Co10 110.72(4) 5_667 .
Al1 Co7 Co10 54.30(3) 4_546 .
Al22 Co7 Co10 155.14(4) 8_556 .
Al8 Co7 Co10 56.09(3) 6_566 .
Si6 Co7 Al14 58.50(4) 5_667 5_667
Al16 Co7 Al14 122.74(4) 8_556 5_667
Al17 Co7 Al14 63.27(4) . 5_667
Al5 Co7 Al14 105.07(4) 4_546 5_667
Al2 Co7 Al14 85.81(4) 5_667 5_667
Al1 Co7 Al14 137.02(4) 4_546 5_667
Al22 Co7 Al14 60.40(4) 8_556 5_667
Al8 Co7 Al14 121.64(4) 6_566 5_667
Co10 Co7 Al14 94.93(3) . 5_667
Al8 Co8 Al8 117.10(6) 2_656 .
Al8 Co8 Si6 119.83(4) 2_656 2_656
Al8 Co8 Si6 62.30(4) . 2_656
Al8 Co8 Si6 62.30(4) 2_656 .
Al8 Co8 Si6 119.83(4) . .
Si6 Co8 Si6 176.43(6) 2_656 .
Al8 Co8 Al10 176.60(4) 2_656 .
Al8 Co8 Al10 65.93(4) . .
Si6 Co8 Al10 62.63(4) 2_656 .
Si6 Co8 Al10 115.12(4) . .
Al8 Co8 Al10 65.93(4) 2_656 2_656
Al8 Co8 Al10 176.60(4) . 2_656
Si6 Co8 Al10 115.12(4) 2_656 2_656
Si6 Co8 Al10 62.63(4) . 2_656
Al10 Co8 Al10 111.10(6) . 2_656
Al8 Co8 Al23 65.27(4) 2_656 2_656
Al8 Co8 Al23 114.96(4) . 2_656
Si6 Co8 Al23 63.87(4) 2_656 2_656
Si6 Co8 Al23 116.12(4) . 2_656
Al10 Co8 Al23 115.33(4) . 2_656
Al10 Co8 Al23 64.42(4) 2_656 2_656
Al8 Co8 Al23 114.96(4) 2_656 .
Al8 Co8 Al23 65.27(4) . .
Si6 Co8 Al23 116.12(4) 2_656 .
Si6 Co8 Al23 63.87(4) . .
Al10 Co8 Al23 64.42(4) . .
Al10 Co8 Al23 115.33(4) 2_656 .
Al23 Co8 Al23 179.60(6) 2_656 .
Al8 Co8 Al11 116.68(4) 2_656 2_656
Al8 Co8 Al11 115.59(4) . 2_656
Si6 Co8 Al11 61.69(4) 2_656 2_656
Si6 Co8 Al11 114.93(4) . 2_656
Al10 Co8 Al11 61.90(4) . 2_656
Al10 Co8 Al11 61.05(4) 2_656 2_656
Al23 Co8 Al11 62.33(4) 2_656 2_656
Al23 Co8 Al11 117.29(4) . 2_656
Al8 Co8 Al11 115.59(4) 2_656 .
Al8 Co8 Al11 116.68(4) . .
Si6 Co8 Al11 114.93(4) 2_656 .
Si6 Co8 Al11 61.69(4) . .
Al10 Co8 Al11 61.05(4) . .
Al10 Co8 Al11 61.90(4) 2_656 .
Al23 Co8 Al11 117.29(4) 2_656 .
Al23 Co8 Al11 62.33(4) . .
Al11 Co8 Al11 64.82(6) 2_656 .
Al8 Co8 Al2 64.32(4) 2_656 2_656
Al8 Co8 Al2 63.59(4) . 2_656
Si6 Co8 Al2 64.95(4) 2_656 2_656
Si6 Co8 Al2 118.41(4) . 2_656
Al10 Co8 Al2 119.03(4) . 2_656
Al10 Co8 Al2 117.83(4) 2_656 2_656
Al23 Co8 Al2 62.36(4) 2_656 2_656
Al23 Co8 Al2 118.02(4) . 2_656
Al11 Co8 Al2 114.89(4) 2_656 2_656
Al11 Co8 Al2 179.66(4) . 2_656
Al8 Co8 Al2 63.59(4) 2_656 .
Al8 Co8 Al2 64.32(4) . .
Si6 Co8 Al2 118.41(4) 2_656 .
Si6 Co8 Al2 64.95(4) . .
Al10 Co8 Al2 117.83(4) . .
Al10 Co8 Al2 119.03(4) 2_656 .
Al23 Co8 Al2 118.02(4) 2_656 .
Al23 Co8 Al2 62.36(4) . .
Al11 Co8 Al2 179.66(4) 2_656 .
Al11 Co8 Al2 114.89(4) . .
Al2 Co8 Al2 65.40(6) 2_656 .
Si3 Co9 Si3 64.78(5) 7_567 .
Si3 Co9 Al14 131.31(5) 7_567 7_567
Si3 Co9 Al14 135.68(5) . 7_567
Si3 Co9 Al20 142.24(6) 7_567 .
Si3 Co9 Al20 125.60(4) . .
Al14 Co9 Al20 70.45(5) 7_567 .
Si3 Co9 Al22 86.78(5) 7_567 6_566
Si3 Co9 Al22 150.61(5) . 6_566
Al14 Co9 Al22 68.81(5) 7_567 6_566
Al20 Co9 Al22 72.75(4) . 6_566
Si3 Co9 Al7 95.03(4) 7_567 7_567
Si3 Co9 Al7 65.45(4) . 7_567
Al14 Co9 Al7 71.62(5) 7_567 7_567
Al20 Co9 Al7 122.64(6) . 7_567
Al22 Co9 Al7 127.90(5) 6_566 7_567
Si3 Co9 Al12 65.12(4) 7_567 6_566
Si3 Co9 Al12 95.94(4) . 6_566
Al14 Co9 Al12 128.31(5) 7_567 6_566
Al20 Co9 Al12 77.30(6) . 6_566
Al22 Co9 Al12 63.55(4) 6_566 6_566
Al7 Co9 Al12 157.95(5) 7_567 6_566
Si3 Co9 Al9 61.48(4) 7_567 7_567
Si3 Co9 Al9 97.81(4) . 7_567
Al14 Co9 Al9 71.10(4) 7_567 7_567
Al20 Co9 Al9 135.40(4) . 7_567
Al22 Co9 Al9 72.96(5) 6_566 7_567
Al7 Co9 Al9 62.96(4) 7_567 7_567
Al12 Co9 Al9 111.02(4) 6_566 7_567
Si3 Co9 Al17 134.25(4) 7_567 4_556
Si3 Co9 Al17 69.54(4) . 4_556
Al14 Co9 Al17 81.90(5) 7_567 4_556
Al20 Co9 Al17 70.40(4) . 4_556
Al22 Co9 Al17 138.79(5) 6_566 4_556
Al7 Co9 Al17 62.99(4) 7_567 4_556
Al12 Co9 Al17 123.47(4) 6_566 4_556
Al9 Co9 Al17 124.70(4) 7_567 4_556
Si3 Co9 Al5 94.66(4) 7_567 .
Si3 Co9 Al5 62.00(4) . .
Al14 Co9 Al5 133.73(5) 7_567 .
Al20 Co9 Al5 68.47(4) . .
Al22 Co9 Al5 116.53(5) 6_566 .
Al7 Co9 Al5 115.20(4) 7_567 .
Al12 Co9 Al5 60.29(4) 6_566 .
Al9 Co9 Al5 154.74(4) 7_567 .
Al17 Co9 Al5 65.06(4) 4_556 .
Si5 Co10 Si1 80.01(5) . 3_445
Si5 Co10 Si6 111.67(4) . 5_667
Si1 Co10 Si6 118.47(5) 3_445 5_667
Si5 Co10 Al1 137.41(5) . 4_546
Si1 Co10 Al1 84.15(5) 3_445 4_546
Si6 Co10 Al1 110.66(4) 5_667 4_546
Si5 Co10 Al4 74.55(4) . .
Si1 Co10 Al4 93.43(5) 3_445 .
Si6 Co10 Al4 147.97(5) 5_667 .
Al1 Co10 Al4 67.22(4) 4_546 .
Si5 Co10 Al8 134.09(5) . 6_566
Si1 Co10 Al8 66.30(5) 3_445 6_566
Si6 Co10 Al8 64.15(4) 5_667 6_566
Al1 Co10 Al8 70.81(4) 4_546 6_566
Al4 Co10 Al8 134.92(5) . 6_566
Si5 Co10 Al10 70.98(4) . 6_566
Si1 Co10 Al10 63.51(5) 3_445 6_566
Si6 Co10 Al10 64.76(4) 5_667 6_566
Al1 Co10 Al10 133.89(5) 4_546 6_566
Al4 Co10 Al10 141.10(5) . 6_566
Al8 Co10 Al10 66.51(4) 6_566 6_566
Si5 Co10 Al17 111.88(4) . .
Si1 Co10 Al17 156.70(5) 3_445 .
Si6 Co10 Al17 76.92(4) 5_667 .
Al1 Co10 Al17 73.60(4) 4_546 .
Al4 Co10 Al17 71.88(4) . .
Al8 Co10 Al17 111.16(4) 6_566 .
Al10 Co10 Al17 138.45(5) 6_566 .
Si5 Co10 Co6 55.13(3) . .
Si1 Co10 Co6 110.70(5) 3_445 .
Si6 Co10 Co6 56.96(3) 5_667 .
Al1 Co10 Co6 163.71(4) 4_546 .
Al4 Co10 Co6 116.69(4) . .
Al8 Co10 Co6 108.23(4) 6_566 .
Al10 Co10 Co6 53.97(3) 6_566 .
Al17 Co10 Co6 92.26(4) . .
Si5 Co10 Co7 160.32(4) . .
Si1 Co10 Co7 118.17(5) 3_445 .
Si6 Co10 Co7 54.49(3) 5_667 .
Al1 Co10 Co7 57.17(3) 4_546 .
Al4 Co10 Co7 109.55(4) . .
Al8 Co10 Co7 56.76(3) 6_566 .
Al10 Co10 Co7 109.00(4) 6_566 .
Al17 Co10 Co7 54.40(3) . .
Co6 Co10 Co7 108.11(3) . .
Si5 Co10 Co5 54.65(3) . .
Si1 Co10 Co5 128.03(5) 3_445 .
Si6 Co10 Co5 102.41(4) 5_667 .
Al1 Co10 Co5 111.18(4) 4_546 .
Al4 Co10 Co5 54.13(3) . .
Al8 Co10 Co5 165.28(4) 6_566 .
Al10 Co10 Co5 114.58(4) 6_566 .
Al17 Co10 Co5 57.51(3) . .
Co6 Co10 Co5 65.52(2) . .
Co7 Co10 Co5 111.22(3) . .
Co4 Al1 Co10 139.04(6) . 4_556
Co4 Al1 Co7 135.61(5) . 4_556
Co10 Al1 Co7 68.53(4) 4_556 4_556
Co4 Al1 Al5 108.61(5) . .
Co10 Al1 Al5 112.13(5) 4_556 .
Co7 Al1 Al5 57.06(4) 4_556 .
Co4 Al1 Al4 114.17(6) . 4_556
Co10 Al1 Al4 56.67(4) 4_556 4_556
Co7 Al1 Al4 110.20(5) 4_556 4_556
Al5 Al1 Al4 107.47(6) . 4_556
Co4 Al1 Al18 57.21(4) . 8_465
Co10 Al1 Al18 111.44(5) 4_556 8_465
Co7 Al1 Al18 82.07(5) 4_556 8_465
Al5 Al1 Al18 98.60(6) . 8_465
Al4 Al1 Al18 153.84(6) 4_556 8_465
Co4 Al1 Si3 104.14(5) . .
Co10 Al1 Si3 101.10(5) 4_556 .
Co7 Al1 Si3 100.29(5) 4_556 .
Al5 Al1 Si3 57.32(4) . .
Al4 Al1 Si3 57.21(4) 4_556 .
Al18 Al1 Si3 145.56(6) 8_465 .
Co4 Al1 Al9 55.54(4) . .
Co10 Al1 Al9 154.27(6) 4_556 .
Co7 Al1 Al9 118.06(5) 4_556 .
Al5 Al1 Al9 62.66(5) . .
Al4 Al1 Al9 99.46(5) 4_556 .
Al18 Al1 Al9 94.27(5) 8_465 .
Si3 Al1 Al9 54.02(4) . .
Co4 Al1 Al6 57.23(4) . 4_556
Co10 Al1 Al6 90.66(5) 4_556 4_556
Co7 Al1 Al6 157.62(6) 4_556 4_556
Al5 Al1 Al6 143.45(6) . 4_556
Al4 Al1 Al6 60.83(4) 4_556 4_556
Al18 Al1 Al6 98.92(5) 8_465 4_556
Si3 Al1 Al6 91.48(5) . 4_556
Al9 Al1 Al6 84.25(5) . 4_556
Co4 Al1 Al8 105.76(5) . 7_566
Co10 Al1 Al8 55.86(4) 4_556 7_566
Co7 Al1 Al8 55.63(4) 4_556 7_566
Al5 Al1 Al8 110.12(5) . 7_566
Al4 Al1 Al8 110.69(5) 4_556 7_566
Al18 Al1 Al8 56.31(5) 8_465 7_566
Si3 Al1 Al8 150.04(6) . 7_566
Al9 Al1 Al8 149.53(6) . 7_566
Al6 Al1 Al8 106.30(5) 4_556 7_566
Co7 Al2 Co4 135.44(6) 5_667 .
Co7 Al2 Co8 100.71(4) 5_667 .
Co4 Al2 Co8 100.67(4) . .
Co7 Al2 Al8 57.90(4) 5_667 2_656
Co4 Al2 Al8 156.78(6) . 2_656
Co8 Al2 Al8 56.12(4) . 2_656
Co7 Al2 Al23 107.00(5) 5_667 .
Co4 Al2 Al23 55.09(4) . .
Co8 Al2 Al23 58.63(4) . .
Al8 Al2 Al23 105.74(6) 2_656 .
Co7 Al2 Si2 103.75(4) 5_667 .
Co4 Al2 Si2 101.25(4) . .
Co8 Al2 Si2 115.90(5) . .
Al8 Al2 Si2 90.91(5) 2_656 .
Al23 Al2 Si2 149.25(6) . .
Co7 Al2 Al8 156.39(6) 5_667 .
Co4 Al2 Al8 56.99(4) . .
Co8 Al2 Al8 55.78(4) . .
Al8 Al2 Al8 103.76(6) 2_656 .
Al23 Al2 Al8 60.99(5) . .
Si2 Al2 Al8 90.32(5) . .
Co7 Al2 Al6 109.14(5) 5_667 4_556
Co4 Al2 Al6 58.06(4) . 4_556
Co8 Al2 Al6 150.14(6) . 4_556
Al8 Al2 Al6 142.84(6) 2_656 4_556
Al23 Al2 Al6 111.42(6) . 4_556
Si2 Al2 Al6 56.40(4) . 4_556
Al8 Al2 Al6 94.42(5) . 4_556
Co7 Al2 Si6 53.89(4) 5_667 .
Co4 Al2 Si6 112.02(5) . .
Co8 Al2 Si6 55.67(4) . .
Al8 Al2 Si6 56.77(4) 2_656 .
Al23 Al2 Si6 59.47(4) . .
Si2 Al2 Si6 146.55(6) . .
Al8 Al2 Si6 104.61(5) . .
Al6 Al2 Si6 147.93(6) 4_556 .
Co7 Al2 Al22 56.79(4) 5_667 4_556
Co4 Al2 Al22 83.80(5) . 4_556
Co8 Al2 Al22 143.99(6) . 4_556
Al8 Al2 Al22 114.33(6) 2_656 4_556
Al23 Al2 Al22 98.47(5) . 4_556
Si2 Al2 Al22 97.81(5) . 4_556
Al8 Al2 Al22 140.79(6) . 4_556
Al6 Al2 Al22 60.42(4) 4_556 4_556
Si6 Al2 Al22 89.32(5) . 4_556
Co7 Al2 Al2 113.49(7) 5_667 2_656
Co4 Al2 Al2 110.99(7) . 2_656
Co8 Al2 Al2 57.30(3) . 2_656
Al8 Al2 Al2 59.06(5) 2_656 2_656
Al23 Al2 Al2 108.06(5) . 2_656
Si2 Al2 Al2 58.60(3) . 2_656
Al8 Al2 Al2 58.10(5) . 2_656
Al6 Al2 Al2 107.77(5) 4_556 2_656
Si6 Al2 Al2 104.20(5) . 2_656
Al22 Al2 Al2 153.46(5) 4_556 2_656
Co7 Al2 Al16 54.26(4) 5_667 4_556
Co4 Al2 Al16 120.55(5) . 4_556
Co8 Al2 Al16 138.40(6) . 4_556
Al8 Al2 Al16 82.60(5) 2_656 4_556
Al23 Al2 Al16 151.93(6) . 4_556
Si2 Al2 Al16 54.07(4) . 4_556
Al8 Al2 Al16 144.20(6) . 4_556
Al6 Al2 Al16 64.49(5) 4_556 4_556
Si6 Al2 Al16 108.01(5) . 4_556
Al22 Al2 Al16 54.47(4) 4_556 4_556
Al2 Al2 Al16 99.25(5) 2_656 4_556
Co1 Al3 Co2 136.11(6) . 5_566
Co1 Al3 Al13 113.30(5) . 5_566
Co2 Al3 Al13 56.02(4) 5_566 5_566
Co1 Al3 Si4 104.45(5) . 7_566
Co2 Al3 Si4 101.52(4) 5_566 7_566
Al13 Al3 Si4 57.00(4) 5_566 7_566
Co1 Al3 Al12 149.19(6) . 2
Co2 Al3 Al12 58.14(4) 5_566 2
Al13 Al3 Al12 97.05(5) 5_566 2
Si4 Al3 Al12 96.26(5) 7_566 2
Co1 Al3 Al3 111.44(7) . 2
Co2 Al3 Al3 112.19(7) 5_566 2
Al13 Al3 Al3 107.95(5) 5_566 2
Si4 Al3 Al3 59.12(3) 7_566 2
Al12 Al3 Al3 60.81(5) 2 2
Co1 Al3 Al12 57.08(4) . .
Co2 Al3 Al12 152.70(6) 5_566 .
Al13 Al3 Al12 149.36(6) 5_566 .
Si4 Al3 Al12 95.29(5) 7_566 .
Al12 Al3 Al12 98.99(6) 2 .
Al3 Al3 Al12 59.32(5) 2 .
Co1 Al3 Al19 58.56(4) . 5_566
Co2 Al3 Al19 83.33(5) 5_566 5_566
Al13 Al3 Al19 62.19(4) 5_566 5_566
Si4 Al3 Al19 98.09(5) 7_566 5_566
Al12 Al3 Al19 140.87(6) 2 5_566
Al3 Al3 Al19 153.77(5) 2 5_566
Al12 Al3 Al19 115.60(5) . 5_566
Co1 Al3 Al19 57.31(4) . .
Co2 Al3 Al19 116.40(5) 5_566 .
Al13 Al3 Al19 63.29(4) 5_566 .
Si4 Al3 Al19 54.68(4) 7_566 .
Al12 Al3 Al19 150.24(6) 2 .
Al3 Al3 Al19 102.24(5) 2 .
Al12 Al3 Al19 90.87(5) . .
Al19 Al3 Al19 51.57(5) 5_566 .
Co1 Al3 Al5 106.47(5) . 5_566
Co2 Al3 Al5 54.97(4) 5_566 5_566
Al13 Al3 Al5 109.76(6) 5_566 5_566
Si4 Al3 Al5 149.07(5) 7_566 5_566
Al12 Al3 Al5 55.39(4) 2 5_566
Al3 Al3 Al5 107.79(4) 2 5_566
Al12 Al3 Al5 100.85(5) . 5_566
Al19 Al3 Al5 98.43(5) 5_566 5_566
Al19 Al3 Al5 149.71(6) . 5_566
Co5 Al4 Co1 129.23(5) . .
Co5 Al4 Co10 70.33(4) . .
Co1 Al4 Co10 139.55(6) . .
Co5 Al4 Si3 104.79(5) . 4_546
Co1 Al4 Si3 102.48(5) . 4_546
Co10 Al4 Si3 105.07(5) . 4_546
Co5 Al4 Al15 63.44(4) . .
Co1 Al4 Al15 69.93(5) . .
Co10 Al4 Al15 131.26(6) . .
Si3 Al4 Al15 100.82(5) 4_546 .
Co5 Al4 Al1 115.31(6) . 4_546
Co1 Al4 Al1 115.15(5) . 4_546
Co10 Al4 Al1 56.11(4) . 4_546
Si3 Al4 Al1 62.78(4) 4_546 4_546
Al15 Al4 Al1 163.24(6) . 4_546
Co5 Al4 Al6 155.32(6) . .
Co1 Al4 Al6 56.74(4) . .
Co10 Al4 Al6 91.34(5) . .
Si3 Al4 Al6 95.69(5) 4_546 .
Al15 Al4 Al6 126.38(6) . .
Al1 Al4 Al6 62.41(4) 4_546 .
Co5 Al4 Si5 52.60(3) . .
Co1 Al4 Si5 108.40(5) . .
Co10 Al4 Si5 50.76(3) . .
Si3 Al4 Si5 149.02(6) 4_546 .
Al15 Al4 Si5 87.70(5) . .
Al1 Al4 Si5 104.75(5) 4_546 .
Al6 Al4 Si5 103.08(5) . .
Co5 Al4 Al12 109.07(5) . .
Co1 Al4 Al12 55.34(4) . .
Co10 Al4 Al12 162.00(6) . .
Si3 Al4 Al12 57.20(4) 4_546 .
Al15 Al4 Al12 56.87(4) . .
Al1 Al4 Al12 111.56(5) 4_546 .
Al6 Al4 Al12 93.48(5) . .
Si5 Al4 Al12 143.69(5) . .
Co5 Al4 Al13 105.39(5) . .
Co1 Al4 Al13 53.93(4) . .
Co10 Al4 Al13 88.80(5) . .
Si3 Al4 Al13 149.56(6) 4_546 .
Al15 Al4 Al13 89.14(5) . .
Al1 Al4 Al13 106.82(5) 4_546 .
Al6 Al4 Al13 56.34(4) . .
Si5 Al4 Al13 58.96(4) . .
Al12 Al4 Al13 108.27(5) . .
Co5 Al4 Al7 54.51(4) . 6_565
Co1 Al4 Al7 113.08(5) . 6_565
Co10 Al4 Al7 106.70(5) . 6_565
Si3 Al4 Al7 56.84(4) 4_546 6_565
Al15 Al4 Al7 56.93(5) . 6_565
Al1 Al4 Al7 107.83(5) 4_546 6_565
Al6 Al4 Al7 149.88(6) . 6_565
Si5 Al4 Al7 107.01(5) . 6_565
Al12 Al4 Al7 62.38(4) . 6_565
Al13 Al4 Al7 145.03(5) . 6_565
Co5 Al4 Al17 56.79(4) . .
Co1 Al4 Al17 162.24(6) . .
Co10 Al4 Al17 56.40(4) . .
Si3 Al4 Al17 60.71(4) 4_546 .
Al15 Al4 Al17 105.86(6) . .
Al1 Al4 Al17 64.13(4) 4_546 .
Al6 Al4 Al17 126.50(5) . .
Si5 Al4 Al17 88.32(5) . .
Al12 Al4 Al17 107.50(5) . .
Al13 Al4 Al17 143.79(6) . .
Al7 Al4 Al17 54.22(4) 6_565 .
Co7 Al5 Co2 141.63(6) 4_556 .
Co7 Al5 Si3 105.15(5) 4_556 .
Co2 Al5 Si3 100.50(5) . .
Co7 Al5 Al12 147.98(6) 4_556 6_566
Co2 Al5 Al12 59.40(4) . 6_566
Si3 Al5 Al12 88.06(5) . 6_566
Co7 Al5 Al1 57.88(4) 4_556 .
Co2 Al5 Al1 112.88(5) . .
Si3 Al5 Al1 62.86(5) . .
Al12 Al5 Al1 148.99(6) 6_566 .
Co7 Al5 Co9 107.96(5) 4_556 .
Co2 Al5 Co9 110.24(5) . .
Si3 Al5 Co9 52.77(4) . .
Al12 Al5 Co9 57.25(4) 6_566 .
Al1 Al5 Co9 106.41(5) . .
Co7 Al5 Al17 54.50(4) 4_556 4_556
Co2 Al5 Al17 161.91(6) . 4_556
Si3 Al5 Al17 62.30(4) . 4_556
Al12 Al5 Al17 111.57(6) 6_566 4_556
Al1 Al5 Al17 65.83(4) . 4_556
Co9 Al5 Al17 55.80(4) . 4_556
Co7 Al5 Al9 116.79(5) 4_556 .
Co2 Al5 Al9 58.59(4) . .
Si3 Al5 Al9 54.81(4) . .
Al12 Al5 Al9 94.76(5) 6_566 .
Al1 Al5 Al9 60.52(4) . .
Co9 Al5 Al9 101.14(5) . .
Al17 Al5 Al9 109.87(5) 4_556 .
Co7 Al5 Al16 54.10(4) 4_556 5_566
Co2 Al5 Al16 88.92(5) . 5_566
Si3 Al5 Al16 144.77(6) . 5_566
Al12 Al5 Al16 125.09(6) 6_566 5_566
Al1 Al5 Al16 82.14(5) . 5_566
Co9 Al5 Al16 152.73(6) . 5_566
Al17 Al5 Al16 108.35(5) 4_556 5_566
Al9 Al5 Al16 105.49(5) . 5_566
Co7 Al5 Al20 80.43(4) 4_556 .
Co2 Al5 Al20 122.02(6) . .
Si3 Al5 Al20 101.07(5) . .
Al12 Al5 Al20 68.32(5) 6_566 .
Al1 Al5 Al20 124.89(6) . .
Co9 Al5 Al20 51.27(3) . .
Al17 Al5 Al20 60.66(5) 4_556 .
Al9 Al5 Al20 152.15(5) . .
Al16 Al5 Al20 102.36(5) 5_566 .
Co7 Al5 Al3 109.30(5) 4_556 5_566
Co2 Al5 Al3 53.85(4) . 5_566
Si3 Al5 Al3 145.07(6) . 5_566
Al12 Al5 Al3 59.31(4) 6_566 5_566
Al1 Al5 Al3 144.15(6) . 5_566
Co9 Al5 Al3 109.44(5) . 5_566
Al17 Al5 Al3 137.98(6) 4_556 5_566
Al9 Al5 Al3 111.70(5) . 5_566
Al16 Al5 Al3 65.78(4) 5_566 5_566
Al20 Al5 Al3 79.43(5) . 5_566
Co1 Al6 Co4 137.08(5) . 4_546
Co1 Al6 Si2 101.33(5) . 3_445
Co4 Al6 Si2 103.79(5) 4_546 3_445
Co1 Al6 Co3 111.67(5) . 3_445
Co4 Al6 Co3 111.23(5) 4_546 3_445
Si2 Al6 Co3 55.27(4) 3_445 3_445
Co1 Al6 Al18 165.47(6) . 3_445
Co4 Al6 Al18 55.97(4) 4_546 3_445
Si2 Al6 Al18 77.61(5) 3_445 3_445
Co3 Al6 Al18 55.63(4) 3_445 3_445
Co1 Al6 Al13 56.18(4) . .
Co4 Al6 Al13 156.49(6) 4_546 .
Si2 Al6 Al13 88.86(6) 3_445 .
Co3 Al6 Al13 60.00(4) 3_445 .
Al18 Al6 Al13 109.31(6) 3_445 .
Co1 Al6 Al2 109.89(5) . 4_546
Co4 Al6 Al2 56.26(4) 4_546 4_546
Si2 Al6 Al2 61.42(5) 3_445 4_546
Co3 Al6 Al2 108.48(5) 3_445 4_546
Al18 Al6 Al2 82.55(5) 3_445 4_546
Al13 Al6 Al2 145.52(6) . 4_546
Co1 Al6 Al22 58.41(4) . .
Co4 Al6 Al22 82.80(5) 4_546 .
Si2 Al6 Al22 101.16(5) 3_445 .
Co3 Al6 Al22 154.14(6) 3_445 .
Al18 Al6 Al22 136.12(6) 3_445 .
Al13 Al6 Al22 114.53(6) . .
Al2 Al6 Al22 60.29(5) 4_546 .
Co1 Al6 Al4 53.71(4) . .
Co4 Al6 Al4 106.23(5) 4_546 .
Si2 Al6 Al4 149.90(6) 3_445 .
Co3 Al6 Al4 113.91(5) 3_445 .
Al18 Al6 Al4 121.85(6) 3_445 .
Al13 Al6 Al4 63.89(4) . .
Al2 Al6 Al4 137.61(6) 4_546 .
Al22 Al6 Al4 80.64(5) . .
Co1 Al6 Al1 107.06(5) . 4_546
Co4 Al6 Al1 52.79(4) 4_546 4_546
Si2 Al6 Al1 151.55(6) 3_445 4_546
Co3 Al6 Al1 113.60(5) 3_445 4_546
Al18 Al6 Al1 75.38(5) 3_445 4_546
Al13 Al6 Al1 108.35(5) . 4_546
Al2 Al6 Al1 105.96(5) 4_546 4_546
Al22 Al6 Al1 92.23(5) . 4_546
Al4 Al6 Al1 56.76(4) . 4_546
Co1 Al6 Al16 58.01(4) . .
Co4 Al6 Al16 114.03(5) 4_546 .
Si2 Al6 Al16 53.60(3) 3_445 .
Co3 Al6 Al16 101.23(5) 3_445 .
Al18 Al6 Al16 127.62(6) 3_445 .
Al13 Al6 Al16 89.44(5) . .
Al2 Al6 Al16 59.53(4) 4_546 .
Al22 Al6 Al16 52.93(4) . .
Al4 Al6 Al16 110.41(5) . .
Al1 Al6 Al16 145.15(6) 4_546 .
Co2 Al7 Co5 123.47(5) . 6_566
Co2 Al7 Co9 115.94(5) . 7_567
Co5 Al7 Co9 119.58(5) 6_566 7_567
Co2 Al7 Si3 102.17(5) . 7_567
Co5 Al7 Si3 101.45(5) 6_566 7_567
Co9 Al7 Si3 54.07(4) 7_567 7_567
Co2 Al7 Al15 64.21(4) . 6_566
Co5 Al7 Al15 61.84(4) 6_566 6_566
Co9 Al7 Al15 152.96(6) 7_567 6_566
Si3 Al7 Al15 98.92(6) 7_567 6_566
Co2 Al7 Al9 62.47(4) . .
Co5 Al7 Al9 165.96(7) 6_566 .
Co9 Al7 Al9 59.16(4) 7_567 .
Si3 Al7 Al9 88.73(5) 7_567 .
Al15 Al7 Al9 126.55(6) 6_566 .
Co2 Al7 Al17 165.99(6) . 6_566
Co5 Al7 Al17 60.17(4) 6_566 6_566
Co9 Al7 Al17 59.54(4) 7_567 6_566
Si3 Al7 Al17 64.14(5) 7_567 6_566
Al15 Al7 Al17 113.11(6) 6_566 6_566
Al9 Al7 Al17 117.62(6) . 6_566
Co2 Al7 Al10 106.91(5) . 6_566
Co5 Al7 Al10 54.28(4) 6_566 6_566
Co9 Al7 Al10 117.76(6) 7_567 6_566
Si3 Al7 Al10 149.49(6) 7_567 6_566
Al15 Al7 Al10 85.76(5) 6_566 6_566
Al9 Al7 Al10 112.71(6) . 6_566
Al17 Al7 Al10 86.20(5) 6_566 6_566
Co2 Al7 Si5 51.58(4) . .
Co5 Al7 Si5 105.46(5) 6_566 .
Co9 Al7 Si5 119.48(5) 7_567 .
Si3 Al7 Si5 150.12(6) 7_567 .
Al15 Al7 Si5 82.82(5) 6_566 .
Al9 Al7 Si5 67.35(5) . .
Al17 Al7 Si5 142.39(6) 6_566 .
Al10 Al7 Si5 60.22(4) 6_566 .
Co2 Al7 Al14 116.85(6) . .
Co5 Al7 Al14 104.94(5) 6_566 .
Co9 Al7 Al14 52.01(4) 7_567 .
Si3 Al7 Al14 105.33(5) 7_567 .
Al15 Al7 Al14 154.50(6) 6_566 .
Al9 Al7 Al14 62.61(5) . .
Al17 Al7 Al14 71.92(5) 6_566 .
Al10 Al7 Al14 69.34(5) 6_566 .
Si5 Al7 Al14 80.09(5) . .
Co2 Al7 Al4 107.04(5) . 6_566
Co5 Al7 Al4 51.91(4) 6_566 6_566
Co9 Al7 Al4 102.21(5) 7_567 6_566
Si3 Al7 Al4 55.69(4) 7_567 6_566
Al15 Al7 Al4 55.70(4) 6_566 6_566
Al9 Al7 Al4 141.35(6) . 6_566
Al17 Al7 Al4 63.49(5) 6_566 6_566
Al10 Al7 Al4 105.93(5) 6_566 6_566
Si5 Al7 Al4 138.00(6) . 6_566
Al14 Al7 Al4 135.41(6) . 6_566
Co10 Al8 Co4 131.82(5) 6_565 .
Co10 Al8 Co8 104.48(5) 6_565 .
Co4 Al8 Co8 103.80(4) . .
Co10 Al8 Co7 67.15(4) 6_565 6_565
Co4 Al8 Co7 139.98(6) . 6_565
Co8 Al8 Co7 103.01(5) . 6_565
Co10 Al8 Si6 55.90(4) 6_565 2_656
Co4 Al8 Si6 162.11(6) . 2_656
Co8 Al8 Si6 59.04(4) . 2_656
Co7 Al8 Si6 55.65(4) 6_565 2_656
Co10 Al8 Al18 111.52(5) 6_565 2_656
Co4 Al8 Al18 57.52(4) . 2_656
Co8 Al8 Al18 142.88(6) . 2_656
Co7 Al8 Al18 83.39(5) 6_565 2_656
Si6 Al8 Al18 139.04(6) 2_656 2_656
Co10 Al8 Si1 54.20(4) 6_565 8_465
Co4 Al8 Si1 79.19(5) . 8_465
Co8 Al8 Si1 112.10(6) . 8_465
Co7 Al8 Si1 116.66(6) 6_565 8_465
Si6 Al8 Si1 101.73(6) 2_656 8_465
Al18 Al8 Si1 96.45(6) 2_656 8_465
Co10 Al8 Al2 112.60(5) 6_565 2_656
Co4 Al8 Al2 115.19(5) . 2_656
Co8 Al8 Al2 60.29(4) . 2_656
Co7 Al8 Al2 56.67(4) 6_565 2_656
Si6 Al8 Al2 62.72(5) 2_656 2_656
Al18 Al8 Al2 96.58(6) 2_656 2_656
Si1 Al8 Al2 164.42(7) 8_465 2_656
Co10 Al8 Al2 164.27(6) 6_565 .
Co4 Al8 Al2 56.82(4) . .
Co8 Al8 Al2 59.90(4) . .
Co7 Al8 Al2 115.87(5) 6_565 .
Si6 Al8 Al2 111.82(6) 2_656 .
Al18 Al8 Al2 84.19(5) 2_656 .
Si1 Al8 Al2 127.16(6) 8_465 .
Al2 Al8 Al2 62.83(5) 2_656 .
Co10 Al8 Al23 112.84(5) 6_565 .
Co4 Al8 Al23 54.37(4) . .
Co8 Al8 Al23 59.22(4) . .
Co7 Al8 Al23 162.09(6) 6_565 .
Si6 Al8 Al23 108.55(6) 2_656 .
Al18 Al8 Al23 111.88(6) 2_656 .
Si1 Al8 Al23 72.30(5) 8_465 .
Al2 Al8 Al23 110.37(6) 2_656 .
Al2 Al8 Al23 59.12(4) . .
Co10 Al8 Al10 57.82(4) 6_565 .
Co4 Al8 Al10 108.96(5) . .
Co8 Al8 Al10 58.53(4) . .
Co7 Al8 Al10 110.27(5) 6_565 .
Si6 Al8 Al10 59.13(4) 2_656 .
Al18 Al8 Al10 153.21(6) 2_656 .
Si1 Al8 Al10 56.97(5) 8_465 .
Al2 Al8 Al10 110.20(5) 2_656 .
Al2 Al8 Al10 108.37(5) . .
Al23 Al8 Al10 60.13(4) . .
Co10 Al8 Al1 53.32(4) 6_565 7_566
Co4 Al8 Al1 104.01(5) . 7_566
Co8 Al8 Al1 152.07(5) . 7_566
Co7 Al8 Al1 55.21(4) 6_565 7_566
Si6 Al8 Al1 93.03(5) 2_656 7_566
Al18 Al8 Al1 58.93(4) 2_656 7_566
Si1 Al8 Al1 70.93(5) 8_465 7_566
Al2 Al8 Al1 109.05(5) 2_656 7_566
Al2 Al8 Al1 141.90(6) . 7_566
Al23 Al8 Al1 140.35(6) . 7_566
Al10 Al8 Al1 109.14(5) . 7_566
Co4 Al9 Si3 110.73(5) . .
Co4 Al9 Co9 131.48(5) . 7_567
Si3 Al9 Co9 55.10(4) . 7_567
Co4 Al9 Co2 121.30(5) . .
Si3 Al9 Co2 99.53(5) . .
Co9 Al9 Co2 107.16(5) 7_567 .
Co4 Al9 Al7 161.11(6) . .
Si3 Al9 Al7 88.07(5) . .
Co9 Al9 Al7 57.88(4) 7_567 .
Co2 Al9 Al7 54.05(4) . .
Co4 Al9 Al21 66.25(4) . .
Si3 Al9 Al21 128.28(6) . .
Co9 Al9 Al21 161.77(6) 7_567 .
Co2 Al9 Al21 55.57(4) . .
Al7 Al9 Al21 103.97(6) . .
Co4 Al9 Al1 54.45(4) . .
Si3 Al9 Al1 62.41(4) . .
Co9 Al9 Al1 112.41(5) 7_567 .
Co2 Al9 Al1 105.76(5) . .
Al7 Al9 Al1 142.48(6) . .
Al21 Al9 Al1 80.57(5) . .
Co4 Al9 Al23 53.86(4) . .
Si3 Al9 Al23 160.40(6) . .
Co9 Al9 Al23 123.14(5) 7_567 .
Co2 Al9 Al23 99.33(5) . .
Al7 Al9 Al23 107.41(5) . .
Al21 Al9 Al23 60.64(5) . .
Al1 Al9 Al23 107.04(5) . .
Co4 Al9 Al5 102.72(5) . .
Si3 Al9 Al5 57.84(4) . .
Co9 Al9 Al5 103.54(5) 7_567 .
Co2 Al9 Al5 54.34(4) . .
Al7 Al9 Al5 88.60(5) . .
Al21 Al9 Al5 72.15(5) . .
Al1 Al9 Al5 56.82(4) . .
Al23 Al9 Al5 132.41(6) . .
Co4 Al9 Al14 108.53(5) . .
Si3 Al9 Al14 106.03(5) . .
Co9 Al9 Al14 51.69(4) 7_567 .
Co2 Al9 Al14 109.54(5) . .
Al7 Al9 Al14 62.47(5) . .
Al21 Al9 Al14 124.32(6) . .
Al1 Al9 Al14 144.33(6) . .
Al23 Al9 Al14 72.34(5) . .
Al5 Al9 Al14 148.52(6) . .
Co4 Al9 Al22 80.42(5) . 4_556
Si3 Al9 Al22 72.96(5) . 4_556
Co9 Al9 Al22 51.40(4) 7_567 4_556
Co2 Al9 Al22 158.03(6) . 4_556
Al7 Al9 Al22 104.42(5) . 4_556
Al21 Al9 Al22 144.86(6) . 4_556
Al1 Al9 Al22 89.27(5) . 4_556
Al23 Al9 Al22 91.18(5) . 4_556
Al5 Al9 Al22 128.67(6) . 4_556
Al14 Al9 Al22 55.43(4) . 4_556
Co6 Al10 Co5 139.70(6) 6_565 .
Co6 Al10 Co10 65.97(4) 6_565 6_565
Co5 Al10 Co10 132.55(5) . 6_565
Co6 Al10 Si1 113.18(6) 6_565 8_465
Co5 Al10 Si1 78.99(5) . 8_465
Co10 Al10 Si1 54.31(4) 6_565 8_465
Co6 Al10 Co8 105.69(5) 6_565 .
Co5 Al10 Co8 104.53(5) . .
Co10 Al10 Co8 100.31(4) 6_565 .
Si1 Al10 Co8 111.38(6) 8_465 .
Co6 Al10 Al11 117.74(6) 6_565 .
Co5 Al10 Al11 58.75(4) . .
Co10 Al10 Al11 160.22(6) 6_565 .
Si1 Al10 Al11 128.75(6) 8_465 .
Co8 Al10 Al11 59.94(4) . .
Co6 Al10 Si6 57.61(4) 6_565 2_656
Co5 Al10 Si6 161.10(6) . 2_656
Co10 Al10 Si6 54.51(4) 6_565 2_656
Si1 Al10 Si6 101.88(6) 8_465 2_656
Co8 Al10 Si6 57.28(4) . 2_656
Al11 Al10 Si6 109.44(6) . 2_656
Co6 Al10 Al11 58.99(4) 6_565 2_656
Co5 Al10 Al11 118.58(6) . 2_656
Co10 Al10 Al11 108.84(5) 6_565 2_656
Si1 Al10 Al11 161.03(7) 8_465 2_656
Co8 Al10 Al11 59.50(4) . 2_656
Al11 Al10 Al11 63.58(5) . 2_656
Si6 Al10 Al11 59.16(4) 2_656 2_656
Co6 Al10 Al23 163.33(6) 6_565 .
Co5 Al10 Al23 55.31(4) . .
Co10 Al10 Al23 110.49(5) 6_565 .
Si1 Al10 Al23 73.04(5) 8_465 .
Co8 Al10 Al23 58.14(4) . .
Al11 Al10 Al23 59.85(4) . .
Si6 Al10 Al23 106.53(5) 2_656 .
Al11 Al10 Al23 109.94(6) 2_656 .
Co6 Al10 Al8 109.09(5) 6_565 .
Co5 Al10 Al8 109.83(5) . .
Co10 Al10 Al8 55.67(4) 6_565 .
Si1 Al10 Al8 59.19(5) 8_465 .
Co8 Al10 Al8 55.55(4) . .
Al11 Al10 Al8 107.10(5) . .
Si6 Al10 Al8 57.11(4) 2_656 .
Al11 Al10 Al8 105.28(5) 2_656 .
Al23 Al10 Al8 59.69(4) . .
Co6 Al10 Al7 85.19(5) 6_565 6_565
Co5 Al10 Al7 55.95(4) . 6_565
Co10 Al10 Al7 109.39(5) 6_565 6_565
Si1 Al10 Al7 88.27(6) 8_465 6_565
Co8 Al10 Al7 150.24(6) . 6_565
Al11 Al10 Al7 90.39(5) . 6_565
Si6 Al10 Al7 142.57(6) 2_656 6_565
Al11 Al10 Al7 107.23(6) 2_656 6_565
Al23 Al10 Al7 110.88(5) . 6_565
Al8 Al10 Al7 147.32(6) . 6_565
Co6 Al10 Si5 52.46(4) 6_565 6_565
Co5 Al10 Si5 107.19(5) . 6_565
Co10 Al10 Si5 50.43(3) 6_565 6_565
Si1 Al10 Si5 66.89(5) 8_465 6_565
Co8 Al10 Si5 147.02(5) . 6_565
Al11 Al10 Si5 148.45(6) . 6_565
Si6 Al10 Si5 90.18(5) 2_656 6_565
Al11 Al10 Si5 110.77(5) 2_656 6_565
Al23 Al10 Si5 138.99(6) . 6_565
Al8 Al10 Si5 104.30(5) . 6_565
Al7 Al10 Si5 60.62(4) 6_565 6_565
Co6 Al11 Co5 74.54(4) . .
Co6 Al11 Co6 68.76(4) . 5_667
Co5 Al11 Co6 139.74(6) . 5_667
Co6 Al11 Co8 102.50(5) . .
Co5 Al11 Co8 101.91(4) . .
Co6 Al11 Co8 101.62(4) 5_667 .
Co6 Al11 Si6 55.45(4) . .
Co5 Al11 Si6 113.29(5) . .
Co6 Al11 Si6 56.65(4) 5_667 .
Co8 Al11 Si6 57.27(4) . .
Co6 Al11 Al10 117.30(6) . .
Co5 Al11 Al10 56.27(4) . .
Co6 Al11 Al10 160.08(6) 5_667 .
Co8 Al11 Al10 59.02(4) . .
Si6 Al11 Al10 109.51(6) . .
Co6 Al11 Al17 97.64(5) . .
Co5 Al11 Al17 60.24(4) . .
Co6 Al11 Al17 108.52(5) 5_667 .
Co8 Al11 Al17 148.23(6) . .
Si6 Al11 Al17 151.65(6) . .
Al10 Al11 Al17 89.93(5) . .
Co6 Al11 Al14 105.68(5) . 5_667
Co5 Al11 Al14 123.53(6) . 5_667
Co6 Al11 Al14 55.29(4) 5_667 5_667
Co8 Al11 Al14 131.20(6) . 5_667
Si6 Al11 Al14 111.27(6) . 5_667
Al10 Al11 Al14 132.39(6) . 5_667
Al17 Al11 Al14 63.95(5) . 5_667
Co6 Al11 Al10 109.92(5) . 2_656
Co5 Al11 Al10 160.38(6) . 2_656
Co6 Al11 Al10 54.75(4) 5_667 2_656
Co8 Al11 Al10 58.60(4) . 2_656
Si6 Al11 Al10 59.98(4) . 2_656
Al10 Al11 Al10 106.81(6) . 2_656
Al17 Al11 Al10 135.04(6) . 2_656
Al14 Al11 Al10 74.55(5) 5_667 2_656
Co6 Al11 Al23 58.19(4) . .
Co5 Al11 Al23 55.62(4) . .
Co6 Al11 Al23 113.47(5) 5_667 .
Co8 Al11 Al23 58.75(4) . .
Si6 Al11 Al23 61.08(4) . .
Al10 Al11 Al23 62.43(5) . .
Al17 Al11 Al23 115.20(6) . .
Al14 Al11 Al23 163.87(6) 5_667 .
Al10 Al11 Al23 109.50(6) 2_656 .
Co6 Al11 Al11 159.57(4) . 2_656
Co5 Al11 Al11 111.78(6) . 2_656
Co6 Al11 Al11 108.38(7) 5_667 2_656
Co8 Al11 Al11 57.59(3) . 2_656
Si6 Al11 Al11 105.41(5) . 2_656
Al10 Al11 Al11 58.79(5) . 2_656
Al17 Al11 Al11 102.29(4) . 2_656
Al14 Al11 Al11 87.26(5) 5_667 2_656
Al10 Al11 Al11 57.63(5) 2_656 2_656
Al23 Al11 Al11 108.22(5) . 2_656
Co1 Al12 Co9 114.73(5) . 6_565
Co1 Al12 Co2 129.99(5) . 6_565
Co9 Al12 Co2 113.59(5) 6_565 6_565
Co1 Al12 Al22 60.58(4) . .
Co9 Al12 Al22 56.04(4) 6_565 .
Co2 Al12 Al22 169.40(6) 6_565 .
Co1 Al12 Al15 68.45(4) . .
Co9 Al12 Al15 153.25(6) 6_565 .
Co2 Al12 Al15 62.72(4) 6_565 .
Al22 Al12 Al15 127.30(6) . .
Co1 Al12 Al5 166.22(6) . 6_565
Co9 Al12 Al5 62.47(4) 6_565 6_565
Co2 Al12 Al5 57.98(4) 6_565 6_565
Al22 Al12 Al5 111.91(6) . 6_565
Al15 Al12 Al5 120.70(6) . 6_565
Co1 Al12 Si3 99.38(5) . 4_546
Co9 Al12 Si3 53.90(4) 6_565 4_546
Co2 Al12 Si3 98.55(5) 6_565 4_546
Al22 Al12 Si3 77.24(5) . 4_546
Al15 Al12 Si3 99.53(6) . 4_546
Al5 Al12 Si3 89.49(5) 6_565 4_546
Co1 Al12 Al3 108.47(5) . 2
Co9 Al12 Al3 119.02(5) 6_565 2
Co2 Al12 Al3 55.59(4) 6_565 2
Al22 Al12 Al3 125.31(6) . 2
Al15 Al12 Al3 81.98(5) . 2
Al5 Al12 Al3 65.30(5) 6_565 2
Si3 Al12 Al3 150.37(6) 4_546 2
Co1 Al12 Al3 53.25(4) . .
Co9 Al12 Al3 120.96(5) 6_565 .
Co2 Al12 Al3 109.13(5) 6_565 .
Al22 Al12 Al3 77.40(5) . .
Al15 Al12 Al3 83.07(5) . .
Al5 Al12 Al3 115.30(6) 6_565 .
Si3 Al12 Al3 149.73(6) 4_546 .
Al3 Al12 Al3 59.88(5) 2 .
Co1 Al12 Al4 52.70(4) . .
Co9 Al12 Al4 103.00(5) 6_565 .
Co2 Al12 Al4 104.19(5) 6_565 .
Al22 Al12 Al4 81.71(5) . .
Al15 Al12 Al4 56.31(4) . .
Al5 Al12 Al4 140.31(6) 6_565 .
Si3 Al12 Al4 56.13(4) 4_546 .
Al3 Al12 Al4 137.64(6) 2 .
Al3 Al12 Al4 103.88(5) . .
Co2 Al13 Co1 135.22(6) . .
Co2 Al13 Si4 106.57(6) . 3_445
Co1 Al13 Si4 102.33(5) . 3_445
Co2 Al13 Co3 113.52(5) . 3_445
Co1 Al13 Co3 111.06(5) . 3_445
Si4 Al13 Co3 54.25(3) 3_445 3_445
Co2 Al13 Al3 57.66(4) . 5_566
Co1 Al13 Al3 111.54(5) . 5_566
Si4 Al13 Al3 61.66(5) 3_445 5_566
Co3 Al13 Al3 107.83(5) 3_445 5_566
Co2 Al13 Al6 154.23(6) . .
Co1 Al13 Al6 57.81(4) . .
Si4 Al13 Al6 87.80(6) 3_445 .
Co3 Al13 Al6 57.71(4) 3_445 .
Al3 Al13 Al6 145.97(6) 5_566 .
Co2 Al13 Si5 51.35(3) . .
Co1 Al13 Si5 107.92(5) . .
Si4 Al13 Si5 149.68(6) 3_445 .
Co3 Al13 Si5 110.88(5) 3_445 .
Al3 Al13 Si5 107.57(5) 5_566 .
Al6 Al13 Si5 106.44(5) . .
Co2 Al13 Al15 60.60(4) . 6_566
Co1 Al13 Al15 163.81(6) . 6_566
Si4 Al13 Al15 71.12(4) 3_445 6_566
Co3 Al13 Al15 52.93(4) 3_445 6_566
Al3 Al13 Al15 78.94(5) 5_566 6_566
Al6 Al13 Al15 106.50(5) . 6_566
Si5 Al13 Al15 79.12(5) . 6_566
Co2 Al13 Al19 84.17(5) . .
Co1 Al13 Al19 56.90(4) . .
Si4 Al13 Al19 101.16(5) 3_445 .
Co3 Al13 Al19 152.10(6) 3_445 .
Al3 Al13 Al19 62.25(4) 5_566 .
Al6 Al13 Al19 114.52(5) . .
Si5 Al13 Al19 97.01(5) . .
Al15 Al13 Al19 138.02(6) 6_566 .
Co2 Al13 Si1 92.24(5) . 3_445
Co1 Al13 Si1 113.78(6) . 3_445
Si4 Al13 Si1 102.95(5) 3_445 3_445
Co3 Al13 Si1 49.81(4) 3_445 3_445
Al3 Al13 Si1 134.36(6) 5_566 3_445
Al6 Al13 Si1 63.27(5) . 3_445
Si5 Al13 Si1 62.88(4) . 3_445
Al15 Al13 Si1 55.66(5) 6_566 3_445
Al19 Al13 Si1 155.64(6) . 3_445
Co2 Al13 Al4 107.65(5) . .
Co1 Al13 Al4 52.53(4) . .
Si4 Al13 Al4 145.71(6) 3_445 .
Co3 Al13 Al4 108.56(5) 3_445 .
Al3 Al13 Al4 143.59(6) 5_566 .
Al6 Al13 Al4 59.76(4) . .
Si5 Al13 Al4 59.82(4) . .
Al15 Al13 Al4 125.67(6) 6_566 .
Al19 Al13 Al4 84.42(5) . .
Si1 Al13 Al4 73.70(5) 3_445 .
Co2 Al13 Al19 116.57(5) . 5_566
Co1 Al13 Al19 57.12(4) . 5_566
Si4 Al13 Al19 55.30(3) 3_445 5_566
Co3 Al13 Al19 100.89(5) 3_445 5_566
Al3 Al13 Al19 61.84(4) 5_566 5_566
Al6 Al13 Al19 89.20(5) . 5_566
Si5 Al13 Al19 148.20(6) . 5_566
Al15 Al13 Al19 123.52(6) 6_566 5_566
Al19 Al13 Al19 51.21(5) . 5_566
Si1 Al13 Al19 146.94(6) 3_445 5_566
Al4 Al13 Al19 109.32(5) . 5_566
Co9 Al14 Co6 135.81(6) 7_567 .
Co9 Al14 Si6 147.98(7) 7_567 .
Co6 Al14 Si6 55.79(4) . .
Co9 Al14 Al11 142.40(6) 7_567 5_667
Co6 Al14 Al11 58.99(4) . 5_667
Si6 Al14 Al11 69.01(5) . 5_667
Co9 Al14 Al22 56.18(4) 7_567 4_556
Co6 Al14 Al22 132.22(6) . 4_556
Si6 Al14 Al22 93.47(6) . 4_556
Al11 Al14 Al22 148.74(7) 5_667 4_556
Co9 Al14 Al20 55.06(3) 7_567 7_567
Co6 Al14 Al20 163.39(6) . 7_567
Si6 Al14 Al20 123.85(6) . 7_567
Al11 Al14 Al20 104.61(6) 5_667 7_567
Al22 Al14 Al20 62.95(5) 4_556 7_567
Co9 Al14 Al17 117.00(6) 7_567 5_667
Co6 Al14 Al17 106.45(5) . 5_667
Si6 Al14 Al17 69.53(5) . 5_667
Al11 Al14 Al17 57.81(4) 5_667 5_667
Al22 Al14 Al17 92.28(6) 4_556 5_667
Al20 Al14 Al17 62.13(4) 7_567 5_667
Co9 Al14 Co7 106.07(5) 7_567 5_667
Co6 Al14 Co7 107.08(5) . 5_667
Si6 Al14 Co7 51.40(4) . 5_667
Al11 Al14 Co7 96.97(5) 5_667 5_667
Al22 Al14 Co7 53.15(4) 4_556 5_667
Al20 Al14 Co7 75.88(4) 7_567 5_667
Al17 Al14 Co7 51.10(4) 5_667 5_667
Co9 Al14 Al7 56.37(4) 7_567 .
Co6 Al14 Al7 83.18(5) . .
Si6 Al14 Al7 135.96(6) . .
Al11 Al14 Al7 105.31(6) 5_667 .
Al22 Al14 Al7 105.13(5) 4_556 .
Al20 Al14 Al7 100.09(5) 7_567 .
Al17 Al14 Al7 146.17(6) 5_667 .
Co7 Al14 Al7 157.62(6) 5_667 .
Co9 Al14 Al9 57.20(4) 7_567 .
Co6 Al14 Al9 86.39(5) . .
Si6 Al14 Al9 102.69(6) . .
Al11 Al14 Al9 143.40(6) 5_667 .
Al22 Al14 Al9 63.85(5) 4_556 .
Al20 Al14 Al9 108.91(5) 7_567 .
Al17 Al14 Al9 154.94(6) 5_667 .
Co7 Al14 Al9 104.96(5) 5_667 .
Al7 Al14 Al9 54.92(4) . .
Co3 Al15 Al4 141.22(6) 8_465 .
Co3 Al15 Al12 136.19(7) 8_465 .
Al4 Al15 Al12 66.82(5) . .
Co3 Al15 Co5 113.84(5) 8_465 .
Al4 Al15 Co5 54.26(4) . .
Al12 Al15 Co5 109.82(5) . .
Co3 Al15 Al7 141.98(7) 8_465 6_565
Al4 Al15 Al7 67.36(5) . 6_565
Al12 Al15 Al7 69.42(5) . 6_565
Co5 Al15 Al7 55.86(4) . 6_565
Co3 Al15 Si1 53.94(4) 8_465 8_465
Al4 Al15 Si1 127.64(7) . 8_465
Al12 Al15 Si1 148.33(7) . 8_465
Co5 Al15 Si1 73.69(5) . 8_465
Al7 Al15 Si1 89.60(6) 6_565 8_465
Co3 Al15 Al19 56.43(4) 8_465 .
Al4 Al15 Al19 94.51(6) . .
Al12 Al15 Al19 99.14(6) . .
Co5 Al15 Al19 118.57(6) . .
Al7 Al15 Al19 161.08(7) 6_565 .
Si1 Al15 Al19 106.55(6) 8_465 .
Co3 Al15 Co2 110.76(5) 8_465 6_565
Al4 Al15 Co2 107.97(5) . 6_565
Al12 Al15 Co2 57.19(4) . 6_565
Co5 Al15 Co2 107.53(5) . 6_565
Al7 Al15 Co2 53.54(4) 6_565 6_565
Si1 Al15 Co2 91.37(6) 8_465 6_565
Al19 Al15 Co2 133.48(6) . 6_565
Co3 Al15 Al13 59.02(4) 8_465 6_565
Al4 Al15 Al13 159.48(6) . 6_565
Al12 Al15 Al13 95.57(5) . 6_565
Co5 Al15 Al13 129.10(6) . 6_565
Al7 Al15 Al13 97.29(6) 6_565 6_565
Si1 Al15 Al13 62.80(5) 8_465 6_565
Al19 Al15 Al13 98.85(5) . 6_565
Co2 Al15 Al13 51.76(4) 6_565 6_565
Co3 Al15 Co1 110.79(5) 8_465 .
Al4 Al15 Co1 51.82(4) . .
Al12 Al15 Co1 53.60(4) . .
Co5 Al15 Co1 103.64(5) . .
Al7 Al15 Co1 107.22(5) 6_565 .
Si1 Al15 Co1 157.95(6) 8_465 .
Al19 Al15 Co1 54.75(4) . .
Co2 Al15 Co1 110.01(5) 6_565 .
Al13 Al15 Co1 126.60(6) 6_565 .
Co3 Al15 Al21 53.94(4) 8_465 .
Al4 Al15 Al21 91.66(5) . .
Al12 Al15 Al21 151.90(7) . .
Co5 Al15 Al21 66.31(4) . .
Al7 Al15 Al21 120.23(6) 6_565 .
Si1 Al15 Al21 59.38(5) 8_465 .
Al19 Al15 Al21 63.31(5) . .
Co2 Al15 Al21 150.74(6) 6_565 .
Al13 Al15 Al21 108.24(5) 6_565 .
Co1 Al15 Al21 99.16(5) . .
Co7 Al16 Co3 132.50(6) 8_455 4_546
Co7 Al16 Si2 110.45(6) 8_455 3_445
Co3 Al16 Si2 57.00(4) 4_546 3_445
Co7 Al16 Al22 59.88(4) 8_455 .
Co3 Al16 Al22 161.72(7) 4_546 .
Si2 Al16 Al22 108.21(6) 3_445 .
Co7 Al16 Al19 160.51(6) 8_455 5_566
Co3 Al16 Al19 56.95(4) 4_546 5_566
Si2 Al16 Al19 88.98(6) 3_445 5_566
Al22 Al16 Al19 116.58(6) . 5_566
Co7 Al16 Co1 117.69(5) 8_455 .
Co3 Al16 Co1 109.60(5) 4_546 .
Si2 Al16 Co1 97.57(5) 3_445 .
Al22 Al16 Co1 58.76(4) . .
Al19 Al16 Co1 58.67(4) 5_566 .
Co7 Al16 Al2 55.28(4) 8_455 4_546
Co3 Al16 Al2 112.15(5) 4_546 4_546
Si2 Al16 Al2 60.37(5) 3_445 4_546
Al22 Al16 Al2 61.16(5) . 4_546
Al19 Al16 Al2 142.44(6) 5_566 4_546
Co1 Al16 Al2 101.58(5) . 4_546
Co7 Al16 Al5 55.07(4) 8_455 5_566
Co3 Al16 Al5 121.84(5) 4_546 5_566
Si2 Al16 Al5 161.50(7) 3_445 5_566
Al22 Al16 Al5 75.75(5) . 5_566
Al19 Al16 Al5 105.61(5) 5_566 5_566
Co1 Al16 Al5 99.73(5) . 5_566
Al2 Al16 Al5 109.34(5) 4_546 5_566
Co7 Al16 Al18 78.87(5) 8_455 4_546
Co3 Al16 Al18 53.86(4) 4_546 4_546
Si2 Al16 Al18 74.70(4) 3_445 4_546
Al22 Al16 Al18 137.32(6) . 4_546
Al19 Al16 Al18 105.95(5) 5_566 4_546
Co1 Al16 Al18 163.44(6) . 4_546
Al2 Al16 Al18 87.47(5) 4_546 4_546
Al5 Al16 Al18 90.12(5) 5_566 4_546
Co7 Al16 Al21 106.50(5) 8_455 5_566
Co3 Al16 Al21 53.51(4) 4_546 5_566
Si2 Al16 Al21 109.43(5) 3_445 5_566
Al22 Al16 Al21 142.36(6) . 5_566
Al19 Al16 Al21 63.65(5) 5_566 5_566
Co1 Al16 Al21 114.81(5) . 5_566
Al2 Al16 Al21 143.47(6) 4_546 5_566
Al5 Al16 Al21 68.82(4) 5_566 5_566
Al18 Al16 Al21 56.51(4) 4_546 5_566
Co7 Al16 Al6 102.72(5) 8_455 .
Co3 Al16 Al6 102.55(5) 4_546 .
Si2 Al16 Al6 55.04(3) 3_445 .
Al22 Al16 Al6 59.31(5) . .
Al19 Al16 Al6 89.47(5) 5_566 .
Co1 Al16 Al6 52.09(4) . .
Al2 Al16 Al6 55.97(4) 4_546 .
Al5 Al16 Al6 134.49(6) 5_566 .
Al18 Al16 Al6 127.24(6) 4_546 .
Al21 Al16 Al6 150.50(6) 5_566 .
Co7 Al17 Co10 66.73(4) . .
Co7 Al17 Co9 111.99(5) . 4_546
Co10 Al17 Co9 146.76(5) . 4_546
Co7 Al17 Co5 130.77(5) . .
Co10 Al17 Co5 65.08(3) . .
Co9 Al17 Co5 113.50(5) 4_546 .
Co7 Al17 Al11 108.59(5) . .
Co10 Al17 Al11 83.67(5) . .
Co9 Al17 Al11 124.85(6) 4_546 .
Co5 Al17 Al11 56.82(4) . .
Co7 Al17 Al7 157.09(6) . 6_565
Co10 Al17 Al7 109.89(5) . 6_565
Co9 Al17 Al7 57.47(4) 4_546 6_565
Co5 Al17 Al7 56.14(4) . 6_565
Al11 Al17 Al7 93.10(5) . 6_565
Co7 Al17 Al14 65.63(4) . 5_667
Co10 Al17 Al14 100.69(5) . 5_667
Co9 Al17 Al14 108.81(5) 4_546 5_667
Co5 Al17 Al14 114.51(5) . 5_667
Al11 Al17 Al14 58.24(4) . 5_667
Al7 Al17 Al14 135.36(6) 6_565 5_667
Co7 Al17 Si3 99.78(5) . 4_546
Co10 Al17 Si3 95.47(5) . 4_546
Co9 Al17 Si3 51.35(3) 4_546 4_546
Co5 Al17 Si3 94.16(5) . 4_546
Al11 Al17 Si3 148.46(6) . 4_546
Al7 Al17 Si3 57.43(4) 6_565 4_546
Al14 Al17 Si3 150.94(6) 5_667 4_546
Co7 Al17 Al5 55.38(4) . 4_546
Co10 Al17 Al5 102.66(5) . 4_546
Co9 Al17 Al5 59.13(4) 4_546 4_546
Co5 Al17 Al5 146.82(6) . 4_546
Al11 Al17 Al5 155.94(6) . 4_546
Al7 Al17 Al5 106.08(5) 6_565 4_546
Al14 Al17 Al5 97.70(5) 5_667 4_546
Si3 Al17 Al5 54.93(4) 4_546 4_546
Co7 Al17 Al20 80.68(4) . 3_545
Co10 Al17 Al20 146.85(5) . 3_545
Co9 Al17 Al20 51.96(3) 4_546 3_545
Co5 Al17 Al20 144.46(6) . 3_545
Al11 Al17 Al20 101.91(6) . 3_545
Al7 Al17 Al20 102.47(5) 6_565 3_545
Al14 Al17 Al20 58.16(4) 5_667 3_545
Si3 Al17 Al20 95.89(5) 4_546 3_545
Al5 Al17 Al20 60.36(5) 4_546 3_545
Co7 Al17 Al4 103.68(5) . .
Co10 Al17 Al4 51.72(3) . .
Co9 Al17 Al4 100.01(5) 4_546 .
Co5 Al17 Al4 50.73(3) . .
Al11 Al17 Al4 104.98(5) . .
Al7 Al17 Al4 62.29(4) 6_565 .
Al14 Al17 Al4 151.19(6) 5_667 .
Si3 Al17 Al4 53.69(4) 4_546 .
Al5 Al17 Al4 96.88(5) 4_546 .
Al20 Al17 Al4 149.55(6) 3_545 .
Co4 Al18 Co4 113.56(6) 8_566 2_656
Co4 Al18 Co3 116.65(5) 8_566 .
Co4 Al18 Co3 118.15(5) 2_656 .
Co4 Al18 Al8 111.66(6) 8_566 2_656
Co4 Al18 Al8 58.82(4) 2_656 2_656
Co3 Al18 Al8 125.14(6) . 2_656
Co4 Al18 Si1 79.60(6) 8_566 .
Co4 Al18 Si1 105.07(6) 2_656 .
Co3 Al18 Si1 54.09(4) . .
Al8 Al18 Si1 162.67(7) 2_656 .
Co4 Al18 Al1 55.57(4) 8_566 8_566
Co4 Al18 Al1 109.59(5) 2_656 8_566
Co3 Al18 Al1 127.71(6) . 8_566
Al8 Al18 Al1 64.76(5) 2_656 8_566
Si1 Al18 Al1 131.20(7) . 8_566
Co4 Al18 Al18 56.91(5) 8_566 7_667
Co4 Al18 Al18 56.65(5) 2_656 7_667
Co3 Al18 Al18 147.13(9) . 7_667
Al8 Al18 Al18 82.13(6) 2_656 7_667
Si1 Al18 Al18 94.19(8) . 7_667
Al1 Al18 Al18 77.95(6) 8_566 7_667
Co4 Al18 Al6 139.30(7) 8_566 3
Co4 Al18 Al6 58.86(4) 2_656 3
Co3 Al18 Al6 59.70(4) . 3
Al8 Al18 Al6 97.79(6) 2_656 3
Si1 Al18 Al6 66.36(5) . 3
Al1 Al18 Al6 162.44(7) 8_566 3
Al18 Al18 Al6 102.61(7) 7_667 3
Co4 Al18 Al21 65.14(4) 8_566 8_566
Co4 Al18 Al21 166.50(7) 2_656 8_566
Co3 Al18 Al21 55.94(4) . 8_566
Al8 Al18 Al21 134.66(7) 2_656 8_566
Si1 Al18 Al21 61.46(5) . 8_566
Al1 Al18 Al21 81.15(5) 8_566 8_566
Al18 Al18 Al21 120.37(8) 7_667 8_566
Al6 Al18 Al21 112.52(6) 3 8_566
Co4 Al18 Al16 114.97(6) 8_566 4_556
Co4 Al18 Al16 126.37(6) 2_656 4_556
Co3 Al18 Al16 54.33(4) . 4_556
Al8 Al18 Al16 82.92(6) 2_656 4_556
Si1 Al18 Al16 104.73(6) . 4_556
Al1 Al18 Al16 81.03(5) 8_566 4_556
Al18 Al18 Al16 157.93(9) 7_667 4_556
Al6 Al18 Al16 95.42(5) 3 4_556
Al21 Al18 Al16 62.08(5) 8_566 4_556
Co3 Al19 Al19 167.24(9) 8_465 5_566
Co3 Al19 Co1 123.08(5) 8_465 .
Al19 Al19 Co1 61.82(5) 5_566 .
Co3 Al19 Si4 56.51(4) 8_465 7_566
Al19 Al19 Si4 111.85(8) 5_566 7_566
Co1 Al19 Si4 102.74(6) . 7_566
Co3 Al19 Co1 113.64(5) 8_465 5_566
Al19 Al19 Co1 60.19(5) 5_566 5_566
Co1 Al19 Co1 122.00(5) . 5_566
Si4 Al19 Co1 98.11(5) 7_566 5_566
Co3 Al19 Al16 58.40(4) 8_465 5_566
Al19 Al19 Al16 120.14(8) 5_566 5_566
Co1 Al19 Al16 166.22(6) . 5_566
Si4 Al19 Al16 89.24(6) 7_566 5_566
Co1 Al19 Al16 61.78(4) 5_566 5_566
Co3 Al19 Al15 57.07(4) 8_465 .
Al19 Al19 Al15 128.00(8) 5_566 .
Co1 Al19 Al15 66.49(4) . .
Si4 Al19 Al15 73.93(5) 7_566 .
Co1 Al19 Al15 170.03(6) 5_566 .
Al16 Al19 Al15 111.37(6) 5_566 .
Co3 Al19 Al13 127.24(6) 8_465 .
Al19 Al19 Al13 65.48(6) 5_566 .
Co1 Al19 Al13 53.29(4) . .
Si4 Al19 Al13 155.14(7) 7_566 .
Co1 Al19 Al13 100.90(5) 5_566 .
Al16 Al19 Al13 113.86(6) 5_566 .
Al15 Al19 Al13 88.46(5) . .
Co3 Al19 Al3 121.76(5) 8_465 5_566
Al19 Al19 Al3 64.48(6) 5_566 5_566
Co1 Al19 Al3 102.48(5) . 5_566
Si4 Al19 Al3 147.86(6) 7_566 5_566
Co1 Al19 Al3 51.16(4) 5_566 5_566
Al16 Al19 Al3 68.98(5) 5_566 5_566
Al15 Al19 Al3 135.23(6) . 5_566
Al13 Al19 Al3 55.56(4) . 5_566
Co3 Al19 Al3 108.82(5) 8_465 .
Al19 Al19 Al3 63.95(6) 5_566 .
Co1 Al19 Al3 51.31(4) . .
Si4 Al19 Al3 58.67(5) 7_566 .
Co1 Al19 Al3 101.12(5) 5_566 .
Al16 Al19 Al3 142.46(6) 5_566 .
Al15 Al19 Al3 80.08(5) . .
Al13 Al19 Al3 101.70(5) . .
Al3 Al19 Al3 128.43(5) 5_566 .
Co3 Al19 Al13 103.97(5) 8_465 5_566
Al19 Al19 Al13 63.31(6) 5_566 5_566
Co1 Al19 Al13 100.51(5) . 5_566
Si4 Al19 Al13 55.10(3) 7_566 5_566
Co1 Al19 Al13 52.29(4) 5_566 5_566
Al16 Al19 Al13 91.89(5) 5_566 5_566
Al15 Al19 Al13 123.63(6) . 5_566
Al13 Al19 Al13 128.79(5) . 5_566
Al3 Al19 Al13 100.74(5) 5_566 5_566
Al3 Al19 Al13 54.87(4) . 5_566
Co3 Al19 Al21 53.52(4) 8_465 .
Al19 Al19 Al21 138.72(8) 5_566 .
Co1 Al19 Al21 106.01(5) . .
Si4 Al19 Al21 109.31(5) 7_566 .
Co1 Al19 Al21 116.84(5) 5_566 .
Al16 Al19 Al21 62.94(5) 5_566 .
Al15 Al19 Al21 61.89(5) . .
Al13 Al19 Al21 75.90(5) . .
Al3 Al19 Al21 82.26(5) 5_566 .
Al3 Al19 Al21 141.85(6) . .
Al13 Al19 Al21 152.02(6) 5_566 .
Co9 Al20 Co9 167.90(9) . 2_556
Co9 Al20 Al14 54.49(4) . 7_567
Co9 Al20 Al14 115.84(6) 2_556 7_567
Co9 Al20 Al14 115.84(6) . 8_465
Co9 Al20 Al14 54.49(4) 2_556 8_465
Al14 Al20 Al14 93.03(8) 7_567 8_465
Co9 Al20 Al22 129.82(3) . 5_566
Co9 Al20 Al22 53.90(3) 2_556 5_566
Al14 Al20 Al22 150.23(8) 7_567 5_566
Al14 Al20 Al22 57.73(4) 8_465 5_566
Co9 Al20 Al22 53.90(3) . 6_566
Co9 Al20 Al22 129.82(3) 2_556 6_566
Al14 Al20 Al22 57.73(4) 7_567 6_566
Al14 Al20 Al22 150.23(8) 8_465 6_566
Al22 Al20 Al22 151.89(9) 5_566 6_566
Co9 Al20 Al5 60.26(3) . .
Co9 Al20 Al5 124.98(4) 2_556 .
Al14 Al20 Al5 111.61(4) 7_567 .
Al14 Al20 Al5 97.81(4) 8_465 .
Al22 Al20 Al5 71.08(4) 5_566 .
Al22 Al20 Al5 98.41(4) 6_566 .
Co9 Al20 Al5 124.98(4) . 2_556
Co9 Al20 Al5 60.26(3) 2_556 2_556
Al14 Al20 Al5 97.81(4) 7_567 2_556
Al14 Al20 Al5 111.61(4) 8_465 2_556
Al22 Al20 Al5 98.41(4) 5_566 2_556
Al22 Al20 Al5 71.08(4) 6_566 2_556
Al5 Al20 Al5 137.02(9) . 2_556
Co9 Al20 Al17 57.64(3) . 4_556
Co9 Al20 Al17 114.01(6) 2_556 4_556
Al14 Al20 Al17 70.55(5) 7_567 4_556
Al14 Al20 Al17 59.71(5) 8_465 4_556
Al22 Al20 Al17 87.98(4) 5_566 4_556
Al22 Al20 Al17 109.32(4) 6_566 4_556
Al5 Al20 Al17 58.98(4) . 4_556
Al5 Al20 Al17 163.96(7) 2_556 4_556
Co9 Al20 Al17 114.01(6) . 3_455
Co9 Al20 Al17 57.64(3) 2_556 3_455
Al14 Al20 Al17 59.71(5) 7_567 3_455
Al14 Al20 Al17 70.55(5) 8_465 3_455
Al22 Al20 Al17 109.32(4) 5_566 3_455
Al22 Al20 Al17 87.98(4) 6_566 3_455
Al5 Al20 Al17 163.96(7) . 3_455
Al5 Al20 Al17 58.98(4) 2_556 3_455
Al17 Al20 Al17 105.04(8) 4_556 3_455
Co3 Al21 Co2 131.95(6) 8_465 .
Co3 Al21 Si5 139.93(6) 8_465 .
Co2 Al21 Si5 53.81(4) . .
Co3 Al21 Al9 149.99(6) 8_465 .
Co2 Al21 Al9 60.95(4) . .
Si5 Al21 Al9 70.00(5) . .
Co3 Al21 Al18 56.08(4) 8_465 8_465
Co2 Al21 Al18 134.24(6) . 8_465
Si5 Al21 Al18 157.14(7) . 8_465
Al9 Al21 Al18 94.98(6) . 8_465
Co3 Al21 Si1 52.74(4) 8_465 8_465
Co2 Al21 Si1 167.91(7) . 8_465
Si5 Al21 Si1 114.75(6) . 8_465
Al9 Al21 Si1 121.60(6) . 8_465
Al18 Al21 Si1 57.75(5) 8_465 8_465
Co3 Al21 Al23 122.76(6) 8_465 .
Co2 Al21 Al23 104.12(5) . .
Si5 Al21 Al23 62.56(5) . .
Al9 Al21 Al23 62.02(5) . .
Al18 Al21 Al23 95.43(6) 8_465 .
Si1 Al21 Al23 70.01(5) 8_465 .
Co3 Al21 Co4 104.87(5) 8_465 .
Co2 Al21 Co4 113.07(5) . .
Si5 Al21 Co4 105.37(5) . .
Al9 Al21 Co4 52.57(4) . .
Al18 Al21 Co4 52.34(4) 8_465 .
Si1 Al21 Co4 72.00(5) 8_465 .
Al23 Al21 Co4 50.95(4) . .
Co3 Al21 Al15 53.85(4) 8_465 .
Co2 Al21 Al15 115.34(6) . .
Si5 Al21 Al15 86.81(5) . .
Al9 Al21 Al15 153.56(6) . .
Al18 Al21 Al15 102.71(6) 8_465 .
Si1 Al21 Al15 56.45(5) 8_465 .
Al23 Al21 Al15 96.49(5) . .
Co4 Al21 Al15 126.93(6) . .
Co3 Al21 Al16 54.10(4) 8_465 5_566
Co2 Al21 Al16 87.95(5) . 5_566
Si5 Al21 Al16 138.57(6) . 5_566
Al9 Al21 Al16 107.69(6) . 5_566
Al18 Al21 Al16 61.41(5) 8_465 5_566
Si1 Al21 Al16 101.64(6) 8_465 5_566
Al23 Al21 Al16 154.88(6) . 5_566
Co4 Al21 Al16 104.13(5) . 5_566
Al15 Al21 Al16 98.04(5) . 5_566
Co3 Al21 Al19 52.87(4) 8_465 .
Co2 Al21 Al19 81.87(5) . .
Si5 Al21 Al19 100.63(5) . .
Al9 Al21 Al19 140.07(6) . .
Al18 Al21 Al19 101.82(5) 8_465 .
Si1 Al21 Al19 97.85(6) 8_465 .
Al23 Al21 Al19 149.01(6) . .
Co4 Al21 Al19 153.99(6) . .
Al15 Al21 Al19 54.81(4) . .
Al16 Al21 Al19 53.41(4) 5_566 .
Co9 Al22 Co7 117.44(5) 6_565 8_455
Co9 Al22 Al16 162.99(7) 6_565 .
Co7 Al22 Al16 57.73(4) 8_455 .
Co9 Al22 Co1 115.79(5) 6_565 .
Co7 Al22 Co1 119.74(5) 8_455 .
Al16 Al22 Co1 62.99(4) . .
Co9 Al22 Al12 60.41(4) 6_565 .
Co7 Al22 Al12 140.84(7) 8_455 .
Al16 Al22 Al12 111.70(6) . .
Co1 Al22 Al12 57.31(4) . .
Co9 Al22 Al14 55.01(4) 6_565 4_546
Co7 Al22 Al14 66.45(4) 8_455 4_546
Al16 Al22 Al14 124.13(6) . 4_546
Co1 Al22 Al14 169.73(6) . 4_546
Al12 Al22 Al14 112.54(6) . 4_546
Co9 Al22 Al2 128.58(6) 6_565 4_546
Co7 Al22 Al2 55.92(4) 8_455 4_546
Al16 Al22 Al2 64.38(5) . 4_546
Co1 Al22 Al2 106.70(5) . 4_546
Al12 Al22 Al2 159.71(7) . 4_546
Al14 Al22 Al2 83.53(5) 4_546 4_546
Co9 Al22 Al6 126.90(6) 6_565 .
Co7 Al22 Al6 107.40(5) 8_455 .
Al16 Al22 Al6 67.76(5) . .
Co1 Al22 Al6 55.66(4) . .
Al12 Al22 Al6 100.50(6) . .
Al14 Al22 Al6 132.33(6) 4_546 .
Al2 Al22 Al6 59.28(4) 4_546 .
Co9 Al22 Al20 53.35(3) 6_565 5_566
Co7 Al22 Al20 80.10(4) 8_455 5_566
Al16 Al22 Al20 110.32(6) . 5_566
Co1 Al22 Al20 112.28(6) . 5_566
Al12 Al22 Al20 68.51(5) . 5_566
Al14 Al22 Al20 59.32(5) 4_546 5_566
Al2 Al22 Al20 131.77(6) 4_546 5_566
Al6 Al22 Al20 167.72(7) . 5_566
Co9 Al22 Al9 55.64(4) 6_565 4_546
Co7 Al22 Al9 112.73(5) 8_455 4_546
Al16 Al22 Al9 140.96(6) . 4_546
Co1 Al22 Al9 119.53(6) . 4_546
Al12 Al22 Al9 97.56(5) . 4_546
Al14 Al22 Al9 60.72(5) 4_546 4_546
Al2 Al22 Al9 79.13(5) 4_546 4_546
Al6 Al22 Al9 82.33(5) . 4_546
Al20 Al22 Al9 104.04(5) 5_566 4_546
Co4 Al23 Co5 130.99(6) . .
Co4 Al23 Co6 138.58(6) . .
Co5 Al23 Co6 73.97(4) . .
Co4 Al23 Co8 103.21(5) . .
Co5 Al23 Co8 103.78(5) . .
Co6 Al23 Co8 100.07(5) . .
Co4 Al23 Al11 161.88(6) . .
Co5 Al23 Al11 57.81(4) . .
Co6 Al23 Al11 54.84(4) . .
Co8 Al23 Al11 58.93(4) . .
Co4 Al23 Al2 58.01(4) . .
Co5 Al23 Al2 162.66(6) . .
Co6 Al23 Al2 109.14(5) . .
Co8 Al23 Al2 59.00(4) . .
Al11 Al23 Al2 109.24(6) . .
Co4 Al23 Si6 116.42(5) . .
Co5 Al23 Si6 112.58(5) . .
Co6 Al23 Si6 53.46(4) . .
Co8 Al23 Si6 56.35(4) . .
Al11 Al23 Si6 58.14(4) . .
Al2 Al23 Si6 61.19(4) . .
Co4 Al23 Al8 57.38(4) . .
Co5 Al23 Al8 110.10(5) . .
Co6 Al23 Al8 155.57(6) . .
Co8 Al23 Al8 55.52(4) . .
Al11 Al23 Al8 105.81(6) . .
Al2 Al23 Al8 59.89(4) . .
Si6 Al23 Al8 105.06(5) . .
Co4 Al23 Al10 111.69(5) . .
Co5 Al23 Al10 55.11(4) . .
Co6 Al23 Al10 109.70(5) . .
Co8 Al23 Al10 57.45(4) . .
Al11 Al23 Al10 57.72(4) . .
Al2 Al23 Al10 109.03(6) . .
Si6 Al23 Al10 103.56(5) . .
Al8 Al23 Al10 60.18(5) . .
Co4 Al23 Al21 65.07(4) . .
Co5 Al23 Al21 70.69(4) . .
Co6 Al23 Al21 107.25(5) . .
Co8 Al23 Al21 148.86(6) . .
Al11 Al23 Al21 128.13(6) . .
Al2 Al23 Al21 122.44(6) . .
Si6 Al23 Al21 154.68(6) . .
Al8 Al23 Al21 96.57(5) . .
Al10 Al23 Al21 98.50(5) . .
Co4 Al23 Si5 111.61(5) . .
Co5 Al23 Si5 53.15(4) . .
Co6 Al23 Si5 51.87(4) . .
Co8 Al23 Si5 145.16(5) . .
Al11 Al23 Si5 86.35(5) . .
Al2 Al23 Si5 142.37(6) . .
Si6 Al23 Si5 104.67(5) . .
Al8 Al23 Si5 149.94(6) . .
Al10 Al23 Si5 108.21(5) . .
Al21 Al23 Si5 55.87(4) . .
Co4 Al23 Al9 54.90(4) . .
Co5 Al23 Al9 114.75(5) . .
Co6 Al23 Al9 85.90(5) . .
Co8 Al23 Al9 141.07(6) . .
Al11 Al23 Al9 140.72(6) . .
Al2 Al23 Al9 82.58(5) . .
Si6 Al23 Al9 101.47(5) . .
Al8 Al23 Al9 112.21(5) . .
Al10 Al23 Al9 154.96(6) . .
Al21 Al23 Al9 57.33(4) . .
Si5 Al23 Al9 65.50(4) . .
Co3 Si1 Co10 143.96(8) . 3
Co3 Si1 Al10 146.38(8) . 8_566
Co10 Si1 Al10 62.18(5) 3 8_566
Co3 Si1 Al8 139.96(7) . 8_566
Co10 Si1 Al8 59.50(4) 3 8_566
Al10 Si1 Al8 63.84(5) 8_566 8_566
Co3 Si1 Al18 58.53(5) . .
Co10 Si1 Al18 118.10(7) 3 .
Al10 Si1 Al18 140.27(8) 8_566 .
Al8 Si1 Al18 82.07(6) 8_566 .
Co3 Si1 Al15 58.10(4) . 8_566
Co10 Si1 Al15 128.34(7) 3 8_566
Al10 Si1 Al15 89.40(6) 8_566 8_566
Al8 Si1 Al15 145.45(8) 8_566 8_566
Al18 Si1 Al15 111.19(7) . 8_566
Co3 Si1 Al21 56.81(4) . 8_566
Co10 Si1 Al21 157.85(7) 3 8_566
Al10 Si1 Al21 103.58(7) 8_566 8_566
Al8 Si1 Al21 99.58(6) 8_566 8_566
Al18 Si1 Al21 60.80(5) . 8_566
Al15 Si1 Al21 64.17(5) 8_566 8_566
Co3 Si1 Al13 59.54(4) . 3
Co10 Si1 Al13 91.00(6) 3 3
Al10 Si1 Al13 114.98(7) 8_566 3
Al8 Si1 Al13 148.24(7) 8_566 3
Al18 Si1 Al13 104.74(6) . 3
Al15 Si1 Al13 61.54(5) 8_566 3
Al21 Si1 Al13 110.90(6) 8_566 3
Co3 Si2 Co3 114.56(7) . 2_656
Co3 Si2 Al16 121.92(5) . 3
Co3 Si2 Al16 60.46(3) 2_656 3
Co3 Si2 Al16 60.46(3) . 4_556
Co3 Si2 Al16 121.92(5) 2_656 4_556
Al16 Si2 Al16 176.21(9) 3 4_556
Co3 Si2 Si4 57.28(3) . .
Co3 Si2 Si4 57.28(3) 2_656 .
Al16 Si2 Si4 91.90(5) 3 .
Al16 Si2 Si4 91.90(5) 4_556 .
Co3 Si2 Al6 62.44(3) . 3
Co3 Si2 Al6 118.52(4) 2_656 3
Al16 Si2 Al6 71.36(4) 3 3
Al16 Si2 Al6 108.58(4) 4_556 3
Si4 Si2 Al6 90.78(4) . 3
Co3 Si2 Al6 118.52(4) . 4_556
Co3 Si2 Al6 62.44(3) 2_656 4_556
Al16 Si2 Al6 108.58(4) 3 4_556
Al16 Si2 Al6 71.36(4) 4_556 4_556
Si4 Si2 Al6 90.78(4) . 4_556
Al6 Si2 Al6 178.43(9) 3 4_556
Co3 Si2 Al2 115.12(4) . 2_656
Co3 Si2 Al2 119.89(4) 2_656 2_656
Al16 Si2 Al2 65.56(4) 3 2_656
Al16 Si2 Al2 110.93(6) 4_556 2_656
Si4 Si2 Al2 148.60(3) . 2_656
Al6 Si2 Al2 62.18(4) 3 2_656
Al6 Si2 Al2 116.32(6) 4_556 2_656
Co3 Si2 Al2 119.89(4) . .
Co3 Si2 Al2 115.12(4) 2_656 .
Al16 Si2 Al2 110.93(6) 3 .
Al16 Si2 Al2 65.56(4) 4_556 .
Si4 Si2 Al2 148.60(3) . .
Al6 Si2 Al2 116.32(6) 3 .
Al6 Si2 Al2 62.18(4) 4_556 .
Al2 Si2 Al2 62.80(6) 2_656 .
Co9 Si3 Co9 115.22(5) 7_567 .
Co9 Si3 Al9 63.42(4) 7_567 .
Co9 Si3 Al9 122.42(5) . .
Co9 Si3 Si3 57.64(4) 7_567 7_567
Co9 Si3 Si3 57.58(4) . 7_567
Al9 Si3 Si3 94.77(6) . 7_567
Co9 Si3 Al4 118.04(5) 7_567 4_556
Co9 Si3 Al4 117.58(5) . 4_556
Al9 Si3 Al4 109.13(5) . 4_556
Si3 Si3 Al4 150.57(7) 7_567 4_556
Co9 Si3 Al5 117.89(5) 7_567 .
Co9 Si3 Al5 65.23(4) . .
Al9 Si3 Al5 67.34(5) . .
Si3 Si3 Al5 92.59(6) 7_567 .
Al4 Si3 Al5 112.07(5) 4_556 .
Co9 Si3 Al12 60.98(4) 7_567 4_556
Co9 Si3 Al12 118.63(5) . 4_556
Al9 Si3 Al12 109.38(6) . 4_556
Si3 Si3 Al12 89.70(6) 7_567 4_556
Al4 Si3 Al12 66.67(5) 4_556 4_556
Al5 Si3 Al12 176.14(6) . 4_556
Co9 Si3 Al7 117.59(5) 7_567 7_567
Co9 Si3 Al7 60.48(4) . 7_567
Al9 Si3 Al7 176.58(6) . 7_567
Si3 Si3 Al7 88.41(6) 7_567 7_567
Al4 Si3 Al7 67.47(5) 4_556 7_567
Al5 Si3 Al7 113.84(6) . 7_567
Al12 Si3 Al7 69.30(5) 4_556 7_567
Co9 Si3 Al1 120.86(5) 7_567 .
Co9 Si3 Al1 114.08(5) . .
Al9 Si3 Al1 63.57(4) . .
Si3 Si3 Al1 149.27(7) 7_567 .
Al4 Si3 Al1 60.01(4) 4_556 .
Al5 Si3 Al1 59.82(4) . .
Al12 Si3 Al1 117.17(5) 4_556 .
Al7 Si3 Al1 113.97(5) 7_567 .
Co9 Si3 Al17 173.92(6) 7_567 4_556
Co9 Si3 Al17 59.11(4) . 4_556
Al9 Si3 Al17 120.85(6) . 4_556
Si3 Si3 Al17 116.64(7) 7_567 4_556
Al4 Si3 Al17 65.61(4) 4_556 4_556
Al5 Si3 Al17 62.76(4) . 4_556
Al12 Si3 Al17 118.80(5) 4_556 4_556
Al7 Si3 Al17 58.43(4) 7_567 4_556
Al1 Si3 Al17 65.00(4) . 4_556
Co3 Si4 Co3 115.85(7) 2_656 .
Co3 Si4 Si2 57.92(3) 2_656 .
Co3 Si4 Si2 57.92(3) . .
Co3 Si4 Al13 118.38(4) 2_656 3
Co3 Si4 Al13 64.60(3) . 3
Si2 Si4 Al13 92.50(4) . 3
Co3 Si4 Al13 64.60(3) 2_656 4_556
Co3 Si4 Al13 118.38(4) . 4_556
Si2 Si4 Al13 92.50(4) . 4_556
Al13 Si4 Al13 175.00(9) 3 4_556
Co3 Si4 Al19 59.04(3) 2_656 7_566
Co3 Si4 Al19 120.81(5) . 7_566
Si2 Si4 Al19 89.88(4) . 7_566
Al13 Si4 Al19 69.60(4) 3 7_566
Al13 Si4 Al19 110.41(4) 4_556 7_566
Co3 Si4 Al19 120.81(5) 2_656 8_566
Co3 Si4 Al19 59.04(3) . 8_566
Si2 Si4 Al19 89.88(4) . 8_566
Al13 Si4 Al19 110.41(4) 3 8_566
Al13 Si4 Al19 69.60(4) 4_556 8_566
Al19 Si4 Al19 179.76(9) 7_566 8_566
Co3 Si4 Al3 118.01(4) 2_656 7_566
Co3 Si4 Al3 116.22(4) . 7_566
Si2 Si4 Al3 149.12(3) . 7_566
Al13 Si4 Al3 61.35(4) 3 7_566
Al13 Si4 Al3 113.87(6) 4_556 7_566
Al19 Si4 Al3 66.65(4) 7_566 7_566
Al19 Si4 Al3 113.58(6) 8_566 7_566
Co3 Si4 Al3 116.22(4) 2_656 8_566
Co3 Si4 Al3 118.01(4) . 8_566
Si2 Si4 Al3 149.12(3) . 8_566
Al13 Si4 Al3 113.87(6) 3 8_566
Al13 Si4 Al3 61.35(4) 4_556 8_566
Al19 Si4 Al3 113.58(6) 7_566 8_566
Al19 Si4 Al3 66.65(4) 8_566 8_566
Al3 Si4 Al3 61.77(6) 7_566 8_566
Co10 Si5 Co2 141.56(6) . .
Co10 Si5 Co6 70.84(4) . .
Co2 Si5 Co6 134.40(5) . .
Co10 Si5 Co5 72.80(4) . .
Co2 Si5 Co5 132.44(5) . .
Co6 Si5 Co5 77.89(4) . .
Co10 Si5 Al21 143.19(6) . .
Co2 Si5 Al21 59.95(4) . .
Co6 Si5 Al21 117.90(5) . .
Co5 Si5 Al21 74.54(4) . .
Co10 Si5 Al23 110.37(5) . .
Co2 Si5 Al23 108.06(5) . .
Co6 Si5 Al23 56.94(4) . .
Co5 Si5 Al23 55.03(4) . .
Al21 Si5 Al23 61.57(5) . .
Co10 Si5 Al10 58.60(4) . 6_566
Co2 Si5 Al10 108.48(5) . 6_566
Co6 Si5 Al10 53.93(4) . 6_566
Co5 Si5 Al10 119.02(5) . 6_566
Al21 Si5 Al10 157.06(6) . 6_566
Al23 Si5 Al10 109.21(5) . 6_566
Co10 Si5 Al7 115.85(5) . .
Co2 Si5 Al7 54.40(4) . .
Co6 Si5 Al7 85.08(4) . .
Co5 Si5 Al7 157.14(6) . .
Al21 Si5 Al7 100.81(5) . .
Al23 Si5 Al7 102.77(5) . .
Al10 Si5 Al7 59.16(4) 6_566 .
Co10 Si5 Al13 92.90(5) . .
Co2 Si5 Al13 54.89(4) . .
Co6 Si5 Al13 160.66(6) . .
Co5 Si5 Al13 107.93(5) . .
Al21 Si5 Al13 81.37(5) . .
Al23 Si5 Al13 141.61(5) . .
Al10 Si5 Al13 108.96(5) 6_566 .
Al7 Si5 Al13 93.15(5) . .
Co10 Si5 Al4 54.69(4) . .
Co2 Si5 Al4 112.24(5) . .
Co6 Si5 Al4 113.37(5) . .
Co5 Si5 Al4 53.20(4) . .
Al21 Si5 Al4 91.83(5) . .
Al23 Si5 Al4 107.66(5) . .
Al10 Si5 Al4 111.11(5) 6_566 .
Al7 Si5 Al4 149.50(6) . .
Al13 Si5 Al4 61.21(4) . .
Co6 Si6 Co7 127.72(5) . 5_667
Co6 Si6 Co10 131.76(5) . 5_667
Co7 Si6 Co10 70.98(4) 5_667 5_667
Co6 Si6 Co6 70.71(4) . 5_667
Co7 Si6 Co6 133.08(5) 5_667 5_667
Co10 Si6 Co6 67.91(3) 5_667 5_667
Co6 Si6 Co8 107.11(5) . .
Co7 Si6 Co8 106.56(5) 5_667 .
Co10 Si6 Co8 107.47(5) 5_667 .
Co6 Si6 Co8 106.49(5) 5_667 .
Co6 Si6 Al8 165.65(6) . 2_656
Co7 Si6 Al8 60.49(4) 5_667 2_656
Co10 Si6 Al8 59.95(4) 5_667 2_656
Co6 Si6 Al8 113.39(5) 5_667 2_656
Co8 Si6 Al8 58.66(4) . 2_656
Co6 Si6 Al14 57.78(4) . .
Co7 Si6 Al14 70.10(4) 5_667 .
Co10 Si6 Al14 112.78(6) 5_667 .
Co6 Si6 Al14 106.42(5) 5_667 .
Co8 Si6 Al14 135.09(6) . .
Al8 Si6 Al14 129.72(6) 2_656 .
Co6 Si6 Al11 57.31(4) . .
Co7 Si6 Al11 166.67(6) 5_667 .
Co10 Si6 Al11 116.00(5) 5_667 .
Co6 Si6 Al11 59.09(4) 5_667 .
Co8 Si6 Al11 61.03(4) . .
Al8 Si6 Al11 111.94(6) 2_656 .
Al14 Si6 Al11 114.39(6) . .
Co6 Si6 Al10 112.37(5) . 2_656
Co7 Si6 Al10 118.85(5) 5_667 2_656
Co10 Si6 Al10 60.73(4) 5_667 2_656
Co6 Si6 Al10 55.73(4) 5_667 2_656
Co8 Si6 Al10 60.09(4) . 2_656
Al8 Si6 Al10 63.76(5) 2_656 2_656
Al14 Si6 Al10 161.97(6) . 2_656
Al11 Si6 Al10 60.86(5) . 2_656
Co6 Si6 Al23 58.58(4) . .
Co7 Si6 Al23 109.73(5) 5_667 .
Co10 Si6 Al23 167.16(6) 5_667 .
Co6 Si6 Al23 115.43(5) 5_667 .
Co8 Si6 Al23 59.78(4) . .
Al8 Si6 Al23 108.68(5) 2_656 .
Al14 Si6 Al23 78.76(5) . .
Al11 Si6 Al23 60.78(4) . .
Al10 Si6 Al23 109.95(6) 2_656 .
Co6 Si6 Al2 112.05(5) . .
Co7 Si6 Al2 57.13(4) 5_667 .
Co10 Si6 Al2 114.21(5) 5_667 .
Co6 Si6 Al2 165.87(6) 5_667 .
Co8 Si6 Al2 59.38(4) . .
Al8 Si6 Al2 60.52(4) 2_656 .
Al14 Si6 Al2 85.91(5) . .
Al11 Si6 Al2 109.88(6) . .
Al10 Si6 Al2 112.11(5) 2_656 .
Al23 Si6 Al2 59.34(4) . .

loop_
_geom_bond_atom_site_label_1
_geom_bond_atom_site_label_2
_geom_bond_distance
_geom_bond_site_symmetry_2
Co1 Al3 2.3888(13) .
Co1 Al4 2.4203(14) .
Co1 Al13 2.4649(13) .
Co1 Al12 2.5028(13) .
Co1 Al6 2.5109(13) .
Co1 Al19 2.5756(14) .
Co1 Al22 2.5902(14) .
Co1 Al19 2.6166(14) 5_566
Co1 Al16 2.6991(14) .
Co1 Al15 2.8921(15) .
Co2 Si5 2.3259(12) .
Co2 Al7 2.4140(14) .
Co2 Al13 2.4362(13) .
Co2 Al3 2.4823(14) 5_566
Co2 Al21 2.4948(14) .
Co2 Al5 2.5172(13) .
Co2 Al12 2.5556(13) 6_566
Co2 Al9 2.6441(14) .
Co2 Al15 2.7025(14) 6_566
Co3 Si1 2.3498(16) .
Co3 Si4 2.3825(10) .
Co3 Si2 2.3995(10) .
Co3 Al19 2.4498(13) 8_566
Co3 Al15 2.4679(14) 8_566
Co3 Al21 2.4706(14) 8_566
Co3 Al18 2.4745(14) .
Co3 Al16 2.4892(13) 4_556
Co3 Al6 2.5884(13) 3
Co3 Al13 2.6516(14) 3
Co4 Al1 2.4207(13) .
Co4 Al23 2.4216(13) .
Co4 Al9 2.4531(13) .
Co4 Al18 2.4671(15) 8_465
Co4 Al18 2.4743(14) 2_656
Co4 Al2 2.5044(14) .
Co4 Al8 2.5094(13) .
Co4 Al6 2.5557(14) 4_556
Co4 Al21 2.8276(14) .
Co5 Si5 2.3818(12) .
Co5 Al4 2.4006(13) .
Co5 Al10 2.4334(13) .
Co5 Al23 2.4392(13) .
Co5 Al7 2.4833(13) 6_565
Co5 Al11 2.5013(14) .
Co5 Al17 2.5943(14) .
Co5 Al15 2.6453(15) .
Co5 Co10 2.7895(8) .
Co5 Co6 2.9744(8) .
Co6 Si5 2.3499(13) .
Co6 Si6 2.3573(13) .
Co6 Al10 2.3955(13) 6_566
Co6 Al11 2.4088(13) .
Co6 Al14 2.4114(14) .
Co6 Si6 2.4476(12) 5_667
Co6 Al23 2.5040(14) .
Co6 Al11 2.5141(13) 5_667
Co6 Co10 2.7055(8) .
Co6 Co6 2.7812(11) 5_667
Co7 Si6 2.3944(12) 5_667
Co7 Al16 2.4582(14) 8_556
Co7 Al17 2.4614(14) .
Co7 Al5 2.4880(13) 4_546
Co7 Al2 2.4894(14) 5_667
Co7 Al1 2.5110(14) 4_546
Co7 Al22 2.5147(14) 8_556
Co7 Al8 2.5239(13) 6_566
Co7 Co10 2.7809(8) .
Co7 Al14 2.8810(15) 5_667
Co8 Al8 2.5117(13) 2_656
Co8 Al8 2.5117(13) .
Co8 Si6 2.5217(12) 2_656
Co8 Si6 2.5217(12) .
Co8 Al10 2.5979(13) .
Co8 Al10 2.5979(13) 2_656
Co8 Al23 2.6178(13) 2_656
Co8 Al23 2.6178(13) .
Co8 Al11 2.6227(14) 2_656
Co8 Al11 2.6227(14) .
Co8 Al2 2.6279(14) 2_656
Co8 Al2 2.6279(14) .
Co9 Si3 2.3587(12) 7_567
Co9 Si3 2.3604(12) .
Co9 Al14 2.4010(14) 7_567
Co9 Al20 2.4180(6) .
Co9 Al22 2.4349(14) 6_566
Co9 Al7 2.5369(14) 7_567
Co9 Al12 2.5527(14) 6_566
Co9 Al9 2.5720(13) 7_567
Co9 Al17 2.5935(13) 4_556
Co9 Al5 2.6916(14) .
Co10 Si5 2.3180(12) .
Co10 Si1 2.3572(16) 3_445
Co10 Si6 2.3957(13) 5_667
Co10 Al1 2.4267(13) 4_546
Co10 Al4 2.4424(13) .
Co10 Al8 2.5043(13) 6_566
Co10 Al10 2.5668(14) 6_566
Co10 Al17 2.5914(14) .
Al1 Co10 2.4267(13) 4_556
Al1 Co7 2.5110(14) 4_556
Al1 Al5 2.6883(17) .
Al1 Al4 2.6953(17) 4_556
Al1 Al18 2.7058(18) 8_465
Al1 Si3 2.7673(16) .
Al1 Al9 2.7962(17) .
Al1 Al6 2.8559(18) 4_556
Al1 Al8 2.8576(17) 7_566
Al2 Co7 2.4894(14) 5_667
Al2 Al8 2.7097(18) 2_656
Al2 Al23 2.7160(17) .
Al2 Si2 2.7250(18) .
Al2 Al8 2.7376(17) .
Al2 Al6 2.7443(17) 4_556
Al2 Si6 2.7666(17) .
Al2 Al22 2.7727(18) 4_556
Al2 Al2 2.840(2) 2_656
Al2 Al16 2.8541(18) 4_556
Al3 Co2 2.4823(14) 5_566
Al3 Al13 2.6905(17) 5_566
Al3 Si4 2.6984(18) 7_566
Al3 Al12 2.7544(17) 2
Al3 Al3 2.770(2) 2
Al3 Al12 2.7959(18) .
Al3 Al19 2.8872(17) 5_566
Al3 Al19 2.9003(18) .
Al3 Al5 2.9099(17) 5_566
Al4 Si3 2.6162(16) 4_546
Al4 Al15 2.6185(18) .
Al4 Al1 2.6953(17) 4_546
Al4 Al6 2.8137(17) .
Al4 Si5 2.8847(16) .
Al4 Al12 2.8931(17) .
Al4 Al13 2.9246(17) .
Al4 Al7 2.9256(18) 6_565
Al4 Al17 2.9569(17) .
Al5 Co7 2.4880(13) 4_556
Al5 Si3 2.6174(16) .
Al5 Al12 2.6363(17) 6_566
Al5 Al17 2.8434(17) 4_556
Al5 Al9 2.8531(18) .
Al5 Al16 2.8665(17) 5_566
Al5 Al20 2.8836(15) .
Al5 Al3 2.9099(17) 5_566
Al6 Co4 2.5557(13) 4_546
Al6 Si2 2.5846(13) 3_445
Al6 Co3 2.5884(13) 3_445
Al6 Al18 2.7098(18) 3_445
Al6 Al13 2.7109(18) .
Al6 Al2 2.7443(17) 4_546
Al6 Al22 2.7763(18) .
Al6 Al1 2.8559(17) 4_546
Al6 Al16 2.9884(18) .
Al7 Co5 2.4833(13) 6_566
Al7 Co9 2.5369(13) 7_567
Al7 Si3 2.6517(17) 7_567
Al7 Al15 2.6564(18) 6_566
Al7 Al9 2.6680(18) .
Al7 Al17 2.6808(18) 6_566
Al7 Al10 2.8123(17) 6_566
Al7 Si5 2.8542(17) .
Al7 Al14 2.8912(19) .
Al7 Al4 2.9256(18) 6_566
Al8 Co10 2.5043(13) 6_565
Al8 Co7 2.5239(13) 6_565
Al8 Si6 2.6037(17) 2_656
Al8 Al18 2.6286(19) 2_656
Al8 Si1 2.6611(19) 8_465
Al8 Al2 2.7097(18) 2_656
Al8 Al23 2.7676(17) .
Al8 Al10 2.7812(18) .
Al8 Al1 2.8576(17) 7_566
Al9 Si3 2.5268(16) .
Al9 Co9 2.5720(13) 7_567
Al9 Al21 2.7064(18) .
Al9 Al23 2.8392(17) .
Al9 Al14 2.8948(18) .
Al9 Al22 2.9790(19) 4_556
Al10 Co6 2.3955(13) 6_565
Al10 Co10 2.5668(13) 6_565
Al10 Si1 2.5977(19) 8_465
Al10 Al11 2.6515(17) .
Al10 Si6 2.6616(17) 2_656
Al10 Al11 2.6848(17) 2_656
Al10 Al23 2.7800(17) .
Al10 Al7 2.8123(18) 6_565
Al10 Si5 2.8430(16) 6_565
Al11 Co6 2.5141(13) 5_667
Al11 Si6 2.6392(17) .
Al11 Al17 2.6612(17) .
Al11 Al14 2.6736(18) 5_667
Al11 Al10 2.6848(18) 2_656
Al11 Al23 2.7118(17) .
Al11 Al11 2.811(2) 2_656
Al12 Co9 2.5527(13) 6_565
Al12 Co2 2.5556(13) 6_565
Al12 Al22 2.6282(18) .
Al12 Al15 2.6356(18) .
Al12 Al5 2.6363(17) 6_565
Al12 Si3 2.6485(16) 4_546
Al12 Al3 2.7544(17) 2
Al13 Si4 2.5712(13) 3_445
Al13 Co3 2.6516(13) 3_445
Al13 Al3 2.6905(17) 5_566
Al13 Si5 2.8593(17) .
Al13 Al15 2.8686(18) 6_566
Al13 Al19 2.8855(18) .
Al13 Si1 2.902(2) 3_445
Al13 Al19 2.9386(18) 5_566
Al14 Co9 2.4010(14) 7_567
Al14 Si6 2.6126(17) .
Al14 Al11 2.6736(18) 5_667
Al14 Al22 2.7327(19) 4_556
Al14 Al20 2.7795(19) 7_567
Al14 Al17 2.8249(18) 5_667
Al14 Co7 2.8810(15) 5_667
Al15 Co3 2.4679(14) 8_465
Al15 Al7 2.6564(18) 6_565
Al15 Si1 2.694(2) 8_465
Al15 Al19 2.6964(19) .
Al15 Co2 2.7025(14) 6_565
Al15 Al13 2.8686(18) 6_565
Al15 Al21 2.9101(18) .
Al16 Co7 2.4582(14) 8_455
Al16 Co3 2.4892(13) 4_546
Al16 Si2 2.5386(13) 3_445
Al16 Al22 2.5759(18) .
Al16 Al19 2.6410(19) 5_566
Al16 Al2 2.8541(18) 4_546
Al16 Al5 2.8665(18) 5_566
Al16 Al18 2.911(2) 4_546
Al16 Al21 2.9293(19) 5_566
Al17 Co9 2.5935(13) 4_546
Al17 Al7 2.6808(18) 6_565
Al17 Al14 2.8249(18) 5_667
Al17 Si3 2.8315(17) 4_546
Al17 Al5 2.8434(17) 4_546
Al17 Al20 2.8922(17) 3_545
Al18 Co4 2.4671(15) 8_566
Al18 Co4 2.4743(14) 2_656
Al18 Al8 2.6286(19) 2_656
Al18 Si1 2.678(2) .
Al18 Al1 2.7058(18) 8_566
Al18 Al18 2.707(3) 7_667
Al18 Al6 2.7098(18) 3
Al18 Al21 2.7646(18) 8_566
Al18 Al16 2.911(2) 4_556
Al19 Co3 2.4498(13) 8_465
Al19 Al19 2.517(2) 5_566
Al19 Si4 2.5776(13) 7_566
Al19 Co1 2.6166(14) 5_566
Al19 Al16 2.6410(19) 5_566
Al19 Al3 2.8872(17) 5_566
Al19 Al13 2.9386(18) 5_566
Al19 Al21 2.9477(18) .
Al20 Co9 2.4180(6) 2_556
Al20 Al14 2.7795(19) 7_567
Al20 Al14 2.7794(19) 8_465
Al20 Al22 2.8782(15) 5_566
Al20 Al22 2.8782(15) 6_566
Al20 Al5 2.8836(15) 2_556
Al20 Al17 2.8922(17) 4_556
Al20 Al17 2.8922(17) 3_455
Al21 Co3 2.4706(14) 8_465
Al21 Si5 2.6378(17) .
Al21 Al18 2.7646(18) 8_465
Al21 Si1 2.782(2) 8_465
Al21 Al23 2.8021(19) .
Al21 Al16 2.9293(19) 5_566
Al22 Co9 2.4349(13) 6_565
Al22 Co7 2.5147(14) 8_455
Al22 Al14 2.7327(19) 4_546
Al22 Al2 2.7727(18) 4_546
Al22 Al20 2.8782(15) 5_566
Al22 Al9 2.9790(18) 4_546
Al23 Si6 2.7197(17) .
Al23 Si5 2.8280(17) .
Si1 Co10 2.3572(16) 3
Si1 Al10 2.5977(19) 8_566
Si1 Al8 2.6611(19) 8_566
Si1 Al15 2.694(2) 8_566
Si1 Al21 2.782(2) 8_566
Si1 Al13 2.902(2) 3
Si2 Co3 2.3995(10) 2_656
Si2 Al16 2.5385(13) 3
Si2 Al16 2.5385(13) 4_556
Si2 Si4 2.562(2) .
Si2 Al6 2.5846(13) 3
Si2 Al6 2.5846(13) 4_556
Si2 Al2 2.7250(18) 2_656
Si3 Co9 2.3587(12) 7_567
Si3 Si3 2.528(2) 7_567
Si3 Al4 2.6162(16) 4_556
Si3 Al12 2.6485(16) 4_556
Si3 Al7 2.6517(17) 7_567
Si3 Al17 2.8315(17) 4_556
Si4 Co3 2.3825(10) 2_656
Si4 Al13 2.5712(13) 3
Si4 Al13 2.5712(13) 4_556
Si4 Al19 2.5776(13) 7_566
Si4 Al19 2.5776(13) 8_566
Si4 Al3 2.6984(18) 7_566
Si4 Al3 2.6984(18) 8_566
Si5 Al10 2.8430(16) 6_566
Si6 Co7 2.3944(12) 5_667
Si6 Co10 2.3957(13) 5_667
Si6 Co6 2.4476(12) 5_667
Si6 Al8 2.6037(17) 2_656
Si6 Al10 2.6616(17) 2_656
